data_7057513
loop_
_publ_author_name
'Gonz\'alez, Iv\'an A.'
'Henr\'iquez, Marco A.'
'Cort\'es-Arriagada, Diego'
'Natali, Mirco'
'Daniliuc, Constantin G.'
'Dreyse, Paulina'
'Maze, Jer\'onimo'
'Rojas, Ren\'e S.'
'Salas, Cristian O.'
'Cabrera, Alan R.'

_publ_section_title
;
 Heteroleptic Cu(i) complexes bearing methoxycarbonyl-imidoylindazole and
 POP ligands -- an experimental and theoretical study of their
 photophysical properties
;
_journal_issue 15
_journal_name_full 'New Journal of Chemistry'
_journal_page_first 12576
_journal_paper_doi 10.1039/C8NJ00699G
_journal_volume 42
_journal_year 2018
_chemical_formula_sum 'C69.5 H67 Cu F6 N3 O3 P3'
_chemical_formula_weight 1262.71
_space_group_crystal_system triclinic
_space_group_IT_number 2
_space_group_name_Hall '-P 1'
_space_group_name_H-M_alt 'P -1'
_symmetry_space_group_name_Hall '-P 1'
_symmetry_space_group_name_H-M 'P -1'
_atom_sites_solution_hydrogens geom
_audit_update_record
;
2017-11-30 deposited with the CCDC.
2018-06-15 downloaded from the CCDC.
;
_cell_angle_alpha 98.2350(10)
_cell_angle_beta 99.2170(10)
_cell_angle_gamma 93.8360(10)
_cell_formula_units_Z 4
_cell_length_a 11.2137(5)
_cell_length_b 19.5244(9)
_cell_length_c 28.7399(13)
_cell_measurement_reflns_used 9019
_cell_measurement_temperature 101.(2)
_cell_measurement_theta_max 27.5612
_cell_measurement_theta_min 2.2191
_cell_volume 6121.0(5)
_computing_cell_refinement 'SAINT V8.34A (Bruker AXS Inc., 2013)'
_computing_data_collection
;
APEX2 v.2014.1-1 (Bruker AXS Inc., 2014)

;
_computing_data_reduction 'SAINT V8.34A (Bruker AXS Inc., 2013)'
_computing_molecular_graphics 'XP (Sheldrick, 2014)'
_computing_publication_material 'SHELXL-2014 (Sheldrick, 2014)'
_computing_structure_refinement 'SHELXL-2014/7 (Sheldrick, 2014)'
_computing_structure_solution 'SHELXL-2014 (Sheldrick, 2014)'
_diffrn_ambient_temperature 101.(2)
_diffrn_detector_area_resol_mean 10.4167
_diffrn_measured_fraction_theta_full 0.998
_diffrn_measured_fraction_theta_max 0.998
_diffrn_measurement_device_type 'Bruker D8 Venture PHOTON 100 CMOS'
_diffrn_measurement_method 'omega and phi scans'
_diffrn_radiation_monochromator 'MX mirror'
_diffrn_radiation_type 'Mo K\a'
_diffrn_radiation_wavelength 0.71073
_diffrn_reflns_av_R_equivalents 0.0362
_diffrn_reflns_av_unetI/netI 0.0320
_diffrn_reflns_limit_h_max 14
_diffrn_reflns_limit_h_min -14
_diffrn_reflns_limit_k_max 24
_diffrn_reflns_limit_k_min -24
_diffrn_reflns_limit_l_max 35
_diffrn_reflns_limit_l_min -35
_diffrn_reflns_number 120445
_diffrn_reflns_theta_full 26.37
_diffrn_reflns_theta_max 26.37
_diffrn_reflns_theta_min 2.27
_diffrn_source 'Mo ImS'
_diffrn_source_type 'micro focus tube'
_exptl_absorpt_coefficient_mu 0.504
_exptl_absorpt_correction_T_max 0.98
_exptl_absorpt_correction_T_min 0.93
_exptl_absorpt_correction_type multi-scan
_exptl_absorpt_process_details
;
Bruker AXS (2014). SADABS, Version 2014/2, Bruker AXS Inc., Madison, Wisconsin,
USA.
;
_exptl_crystal_colour yellow
_exptl_crystal_density_diffrn 1.370
_exptl_crystal_density_method 'not measured'
_exptl_crystal_description plate
_exptl_crystal_F_000 2628
_exptl_crystal_size_max 0.180
_exptl_crystal_size_mid 0.120
_exptl_crystal_size_min 0.040
_refine_diff_density_max 1.039
_refine_diff_density_min -0.499
_refine_ls_extinction_method none
_refine_ls_goodness_of_fit_ref 1.036
_refine_ls_hydrogen_treatment constr
_refine_ls_matrix_type full
_refine_ls_number_parameters 1610
_refine_ls_number_reflns 24972
_refine_ls_number_restraints 226
_refine_ls_restrained_S_all 1.473
_refine_ls_R_factor_all 0.0555
_refine_ls_R_factor_gt 0.0422
_refine_ls_shift/su_max 0.002
_refine_ls_shift/su_mean 0.000
_refine_ls_structure_factor_coef Fsqd
_refine_ls_weighting_details 'w=1/[\s^2^(Fo^2^)+(0.0335P)^2^+8.8214P] where P=(Fo^2^+2Fc^2^)/3'
_refine_ls_weighting_scheme calc
_refine_ls_wR_factor_gt 0.0925
_refine_ls_wR_factor_ref 0.0986
_reflns_number_gt 20810
_reflns_number_total 24972
_reflns_threshold_expression 'I > 2\s(I)'
_cod_data_source_file c8nj00699g2.cif
_cod_data_source_block dan8050
_cod_depositor_comments 'Adding full bibliography for 7057513--7057515.cif.'
_cod_original_formula_sum 'C69.50 H67 Cu F6 N3 O3 P3'
_cod_database_code 7057513

loop_
_space_group_symop_operation_xyz
'x, y, z'
'-x, -y, -z'

loop_
_atom_site_type_symbol
_atom_site_label
_atom_site_fract_x
_atom_site_fract_y
_atom_site_fract_z
_atom_site_U_iso_or_equiv
_atom_site_adp_type
_atom_site_calc_flag
_atom_site_refinement_flags_adp
_atom_site_refinement_flags_occupancy
_atom_site_refinement_flags_posn
_atom_site_occupancy
_atom_site_disorder_assembly
_atom_site_disorder_group
Cu Cu1A 0.69314(2) 0.31048(2) 0.85147(2) 0.00954(6) Uani d . . . 1.0 . .
N N1A 0.66125(15) 0.22705(9) 0.79532(6) 0.0114(4) Uani d . . . 1.0 . .
N N2A 0.54077(15) 0.22077(9) 0.77283(6) 0.0102(3) Uani d . . . 1.0 . .
N N3A 0.52378(15) 0.32698(9) 0.81472(6) 0.0099(3) Uani d . . . 1.0 . .
O O1A 0.39011(15) -0.09714(8) 0.68067(6) 0.0215(4) Uani d . . . 1.0 . .
O O2A 0.58601(14) -0.09342(8) 0.71478(6) 0.0197(3) Uani d . . . 1.0 . .
O O3A 0.94336(13) 0.26304(7) 0.87651(5) 0.0117(3) Uani d . . . 1.0 . .
P P1A 0.84902(5) 0.39170(3) 0.85929(2) 0.00960(11) Uani d . . . 1.0 . .
P P2A 0.70726(5) 0.24642(3) 0.91284(2) 0.01082(11) Uani d . . . 1.0 . .
P P3A 0.63972(6) 0.21121(4) 0.63252(2) 0.02642(15) Uani d U . D 1.0 . .
F F1A 0.5415(8) 0.2082(5) 0.5853(3) 0.023(2) Uani d U P D 0.308(15) A 1
F F2A 0.5477(11) 0.2524(8) 0.6598(3) 0.064(4) Uani d U P D 0.308(15) A 1
F F3A 0.7054(13) 0.2700(6) 0.6216(4) 0.060(4) Uani d U P D 0.308(15) A 1
F F4A 0.7079(11) 0.1590(7) 0.6044(4) 0.048(3) Uani d U P D 0.308(15) A 1
F F5A 0.5675(11) 0.1416(6) 0.6414(4) 0.056(3) Uani d U P D 0.308(15) A 1
F F6A 0.7267(9) 0.2053(7) 0.6760(4) 0.052(4) Uani d U P D 0.308(15) A 1
F F1C 0.5577(7) 0.2134(4) 0.5822(2) 0.086(2) Uani d U P D 0.692(15) A 2
F F2C 0.5910(6) 0.2835(3) 0.6547(2) 0.0846(17) Uani d U P D 0.692(15) A 2
F F3C 0.7459(6) 0.2613(3) 0.6168(2) 0.0611(15) Uani d U P D 0.692(15) A 2
F F4C 0.6960(6) 0.1458(3) 0.6089(3) 0.072(2) Uani d U P D 0.692(15) A 2
F F5C 0.5373(5) 0.1673(4) 0.6487(2) 0.0691(18) Uani d U P D 0.692(15) A 2
F F6C 0.7241(5) 0.2150(4) 0.6840(2) 0.066(2) Uani d U P D 0.692(15) A 2
C C1A 0.70226(19) 0.16629(11) 0.78552(7) 0.0123(4) Uani d . . . 1.0 . .
H H1A 0.7832 0.1565 0.796 0.015 Uiso calc U . R 1.0 . .
C C2A 0.61081(19) 0.11685(11) 0.75736(7) 0.0119(4) Uani d . . . 1.0 . .
C C3A 0.60747(19) 0.04587(11) 0.74110(7) 0.0133(4) Uani d . . . 1.0 . .
H H3A 0.6774 0.0214 0.7471 0.016 Uiso calc U . R 1.0 . .
C C4A 0.4990(2) 0.01227(11) 0.71592(7) 0.0133(4) Uani d . . . 1.0 . .
C C5A 0.39687(19) 0.04976(11) 0.70589(7) 0.0142(4) Uani d . . . 1.0 . .
H H5A 0.3245 0.0258 0.6872 0.017 Uiso calc U . R 1.0 . .
C C6A 0.39815(19) 0.11961(11) 0.72207(7) 0.0134(4) Uani d . . . 1.0 . .
H H6A 0.3285 0.1441 0.7154 0.016 Uiso calc U . R 1.0 . .
C C7A 0.50726(19) 0.15300(10) 0.74896(7) 0.0109(4) Uani d . . . 1.0 . .
C C8A 0.47418(18) 0.27795(10) 0.78127(7) 0.0107(4) Uani d . . . 1.0 . .
C C9A 0.35257(19) 0.27508(11) 0.75042(8) 0.0165(5) Uani d . . . 1.0 . .
H H911 0.2977 0.2388 0.7581 0.025 Uiso calc U . R 1.0 . .
H H912 0.3611 0.2645 0.7168 0.025 Uiso calc U . R 1.0 . .
H H913 0.3193 0.3201 0.7561 0.025 Uiso calc U . R 1.0 . .
C C11A 0.46683(18) 0.39068(10) 0.82242(7) 0.0112(4) Uani d . . . 1.0 . .
C C12A 0.47297(18) 0.43960(11) 0.79110(8) 0.0128(4) Uani d . . . 1.0 . .
C C13A 0.4222(2) 0.50238(11) 0.80159(8) 0.0172(5) Uani d . . . 1.0 . .
H H13A 0.424 0.5358 0.7807 0.021 Uiso calc U . R 1.0 . .
C C14A 0.3694(2) 0.51667(11) 0.84181(9) 0.0188(5) Uani d . . . 1.0 . .
H H14A 0.3352 0.5595 0.8483 0.023 Uiso calc U . R 1.0 . .
C C15A 0.3664(2) 0.46826(12) 0.87262(8) 0.0183(5) Uani d . . . 1.0 . .
H H15A 0.3305 0.4786 0.9003 0.022 Uiso calc U . R 1.0 . .
C C16A 0.41498(19) 0.40466(11) 0.86388(8) 0.0138(4) Uani d . . . 1.0 . .
C C17A 0.53489(19) 0.42803(11) 0.74754(8) 0.0140(4) Uani d . . . 1.0 . .
H H17A 0.5685 0.3818 0.7463 0.017 Uiso calc U . R 1.0 . .
C C18A 0.4455(2) 0.42737(13) 0.70114(8) 0.0215(5) Uani d . . . 1.0 . .
H H18A 0.3761 0.3934 0.6996 0.032 Uiso calc U . R 1.0 . .
H H18B 0.4862 0.4147 0.6738 0.032 Uiso calc U . R 1.0 . .
H H18C 0.4171 0.4736 0.7003 0.032 Uiso calc U . R 1.0 . .
C C19A 0.6406(2) 0.48380(12) 0.75101(8) 0.0175(5) Uani d . . . 1.0 . .
H H19A 0.6088 0.529 0.7489 0.026 Uiso calc U . R 1.0 . .
H H19B 0.6853 0.4718 0.7248 0.026 Uiso calc U . R 1.0 . .
H H19C 0.6952 0.4862 0.7816 0.026 Uiso calc U . R 1.0 . .
C C20A 0.4103(2) 0.35133(12) 0.89724(8) 0.0170(5) Uani d . . . 1.0 . .
H H20A 0.4831 0.3247 0.8958 0.02 Uiso calc U . R 1.0 . .
C C21A 0.4155(2) 0.38356(14) 0.94928(9) 0.0277(6) Uani d . . . 1.0 . .
H H21A 0.484 0.4194 0.9588 0.042 Uiso calc U . R 1.0 . .
H H21B 0.4261 0.3474 0.9696 0.042 Uiso calc U . R 1.0 . .
H H21C 0.3398 0.4045 0.9528 0.042 Uiso calc U . R 1.0 . .
C C22A 0.2976(2) 0.29917(13) 0.88025(9) 0.0247(5) Uani d . . . 1.0 . .
H H22A 0.2243 0.3237 0.8808 0.037 Uiso calc U . R 1.0 . .
H H22B 0.298 0.2641 0.9015 0.037 Uiso calc U . R 1.0 . .
H H22C 0.2986 0.2764 0.8476 0.037 Uiso calc U . R 1.0 . .
C C31A 0.4838(2) -0.06449(11) 0.70116(8) 0.0159(5) Uani d . . . 1.0 . .
C C32A 0.5764(2) -0.16843(11) 0.70860(9) 0.0248(5) Uani d . . . 1.0 . .
H H32A 0.5163 -0.1848 0.7267 0.037 Uiso calc U . R 1.0 . .
H H32B 0.6554 -0.1841 0.7202 0.037 Uiso calc U . R 1.0 . .
H H32C 0.551 -0.1872 0.6747 0.037 Uiso calc U . R 1.0 . .
C C41A 0.96673(18) 0.38174(11) 0.90906(7) 0.0109(4) Uani d . . . 1.0 . .
C C42A 0.99364(18) 0.31417(11) 0.91453(7) 0.0107(4) Uani d . . . 1.0 . .
C C43A 1.06799(19) 0.29947(12) 0.95451(8) 0.0151(4) Uani d . . . 1.0 . .
H H43A 1.0831 0.2529 0.9577 0.018 Uiso calc U . R 1.0 . .
C C44A 1.1197(2) 0.35396(12) 0.98972(8) 0.0177(5) Uani d . . . 1.0 . .
H H44A 1.1705 0.3448 1.0175 0.021 Uiso calc U . R 1.0 . .
C C45A 1.0981(2) 0.42188(12) 0.98485(8) 0.0179(5) Uani d . . . 1.0 . .
H H45A 1.1354 0.459 1.0089 0.022 Uiso calc U . R 1.0 . .
C C46A 1.02182(19) 0.43566(11) 0.94472(8) 0.0149(4) Uani d . . . 1.0 . .
H H46A 1.0072 0.4823 0.9416 0.018 Uiso calc U . R 1.0 . .
C C51A 0.8094(2) 0.17852(11) 0.90153(7) 0.0132(4) Uani d . . . 1.0 . .
C C52A 0.91709(19) 0.19536(11) 0.88523(7) 0.0123(4) Uani d . . . 1.0 . .
C C53A 0.9933(2) 0.14566(12) 0.87215(8) 0.0161(5) Uani d . . . 1.0 . .
H H53A 1.0668 0.1588 0.8619 0.019 Uiso calc U . R 1.0 . .
C C54A 0.9607(2) 0.07629(12) 0.87418(8) 0.0201(5) Uani d . . . 1.0 . .
H H54A 1.0111 0.0416 0.8646 0.024 Uiso calc U . R 1.0 . .
C C55A 0.8551(2) 0.05795(12) 0.89022(8) 0.0212(5) Uani d . . . 1.0 . .
H H55A 0.833 0.0106 0.8917 0.025 Uiso calc U . R 1.0 . .
C C56A 0.7809(2) 0.10865(11) 0.90422(8) 0.0179(5) Uani d . . . 1.0 . .
H H56A 0.7094 0.0955 0.9158 0.021 Uiso calc U . R 1.0 . .
C C61A 0.81652(19) 0.48236(11) 0.87214(7) 0.0118(4) Uani d . . . 1.0 . .
C C62A 0.8874(2) 0.53780(11) 0.86148(8) 0.0147(4) Uani d . . . 1.0 . .
H H62A 0.9596 0.5295 0.8491 0.018 Uiso calc U . R 1.0 . .
C C63A 0.8527(2) 0.60508(12) 0.86888(8) 0.0188(5) Uani d . . . 1.0 . .
H H63A 0.9012 0.6425 0.8615 0.023 Uiso calc U . R 1.0 . .
C C64A 0.7478(2) 0.61766(12) 0.88700(8) 0.0196(5) Uani d . . . 1.0 . .
H H64A 0.7239 0.6636 0.8916 0.024 Uiso calc U . R 1.0 . .
C C65A 0.6775(2) 0.56336(12) 0.89844(8) 0.0185(5) Uani d . . . 1.0 . .
H H65A 0.6063 0.5722 0.9114 0.022 Uiso calc U . R 1.0 . .
C C66A 0.71165(19) 0.49591(11) 0.89084(7) 0.0148(4) Uani d . . . 1.0 . .
H H66A 0.663 0.4588 0.8985 0.018 Uiso calc U . R 1.0 . .
C C71A 0.92816(19) 0.38949(10) 0.80825(7) 0.0111(4) Uani d . . . 1.0 . .
C C72A 1.05249(19) 0.40777(11) 0.81303(8) 0.0135(4) Uani d . . . 1.0 . .
H H72A 1.0998 0.4218 0.8439 0.016 Uiso calc U . R 1.0 . .
C C73A 1.1074(2) 0.40545(11) 0.77277(8) 0.0168(5) Uani d . . . 1.0 . .
H H73A 1.1922 0.4174 0.7762 0.02 Uiso calc U . R 1.0 . .
C C74A 1.0383(2) 0.38574(11) 0.72774(8) 0.0182(5) Uani d . . . 1.0 . .
H H74A 1.0758 0.3847 0.7003 0.022 Uiso calc U . R 1.0 . .
C C75A 0.9151(2) 0.36753(11) 0.72257(8) 0.0175(5) Uani d . . . 1.0 . .
H H75A 0.8681 0.3541 0.6916 0.021 Uiso calc U . R 1.0 . .
C C76A 0.8599(2) 0.36881(10) 0.76270(7) 0.0133(4) Uani d . . . 1.0 . .
H H76A 0.7754 0.3556 0.7591 0.016 Uiso calc U . R 1.0 . .
C C81A 0.56787(19) 0.19709(11) 0.91961(8) 0.0140(4) Uani d . . . 1.0 . .
C C82A 0.4982(2) 0.15656(12) 0.87949(8) 0.0213(5) Uani d . . . 1.0 . .
H H82A 0.5245 0.1544 0.8495 0.026 Uiso calc U . R 1.0 . .
C C83A 0.3909(2) 0.11935(13) 0.88260(9) 0.0267(6) Uani d . . . 1.0 . .
H H83A 0.3449 0.0913 0.855 0.032 Uiso calc U . R 1.0 . .
C C84A 0.3508(2) 0.12299(13) 0.92595(9) 0.0267(6) Uani d . . . 1.0 . .
H H84A 0.2776 0.0972 0.9282 0.032 Uiso calc U . R 1.0 . .
C C85A 0.4173(2) 0.16414(13) 0.96573(9) 0.0253(5) Uani d . . . 1.0 . .
H H85A 0.3891 0.1672 0.9954 0.03 Uiso calc U . R 1.0 . .
C C86A 0.5254(2) 0.20126(12) 0.96292(8) 0.0198(5) Uani d . . . 1.0 . .
H H86A 0.5706 0.2296 0.9906 0.024 Uiso calc U . R 1.0 . .
C C91A 0.76604(19) 0.28956(11) 0.97360(7) 0.0138(4) Uani d . . . 1.0 . .
C C92A 0.8222(2) 0.25452(13) 1.00915(8) 0.0194(5) Uani d . . . 1.0 . .
H H92A 0.836 0.2071 1.0015 0.023 Uiso calc U . R 1.0 . .
C C93A 0.8576(2) 0.28902(14) 1.05554(8) 0.0257(6) Uani d . . . 1.0 . .
H H93A 0.8965 0.2653 1.0795 0.031 Uiso calc U . R 1.0 . .
C C94A 0.8363(2) 0.35800(14) 1.06686(8) 0.0271(6) Uani d . . . 1.0 . .
H H94A 0.8595 0.3813 1.0987 0.033 Uiso calc U . R 1.0 . .
C C95A 0.7812(2) 0.39317(13) 1.03184(8) 0.0241(5) Uani d . . . 1.0 . .
H H95A 0.7669 0.4405 1.0397 0.029 Uiso calc U . R 1.0 . .
C C96A 0.7469(2) 0.35902(12) 0.98526(8) 0.0177(5) Uani d . . . 1.0 . .
H H96A 0.7101 0.3833 0.9612 0.021 Uiso calc U . R 1.0 . .
Cu Cu1B 0.87054(2) 0.72896(2) 0.62618(2) 0.01039(6) Uani d . . . 1.0 . .
N N1B 0.90674(15) 0.82024(9) 0.67467(6) 0.0116(4) Uani d . . . 1.0 . .
N N2B 1.02700(15) 0.82828(9) 0.69740(6) 0.0104(3) Uani d . . . 1.0 . .
N N3B 1.04036(15) 0.71603(9) 0.66523(6) 0.0096(3) Uani d . . . 1.0 . .
O O1B 1.17347(14) 1.14859(8) 0.78185(6) 0.0201(3) Uani d . . . 1.0 . .
O O2B 0.97520(14) 1.14363(7) 0.75072(6) 0.0172(3) Uani d . . . 1.0 . .
O O3B 0.62519(13) 0.77812(7) 0.59539(5) 0.0138(3) Uani d . . . 1.0 . .
P P1B 0.71229(5) 0.65079(3) 0.62343(2) 0.01092(11) Uani d . . . 1.0 . .
P P2B 0.85967(5) 0.77607(3) 0.55674(2) 0.01378(12) Uani d . . . 1.0 . .
P P3B 0.94737(6) 0.83523(3) 0.83291(2) 0.01951(13) Uani d . . . 1.0 . .
F F1B 1.04080(15) 0.83357(10) 0.88046(6) 0.0466(4) Uani d . . . 1.0 . .
F F2B 0.8911(2) 0.76047(10) 0.83699(9) 0.0771(8) Uani d . . . 1.0 . .
F F3B 1.0443(2) 0.80347(11) 0.80281(7) 0.0645(6) Uani d . . . 1.0 . .
F F4B 1.00468(18) 0.91034(9) 0.82846(7) 0.0501(5) Uani d . . . 1.0 . .
F F5B 0.85536(19) 0.86995(13) 0.86298(7) 0.0676(6) Uani d . . . 1.0 . .
F F6B 0.85576(18) 0.83538(11) 0.78483(7) 0.0594(6) Uani d . . . 1.0 . .
C C1B 0.86488(19) 0.88147(11) 0.68114(7) 0.0132(4) Uani d . . . 1.0 . .
H H1B 0.7843 0.8905 0.6694 0.016 Uiso calc U . R 1.0 . .
C C2B 0.95574(19) 0.93240(11) 0.70795(7) 0.0126(4) Uani d . . . 1.0 . .
C C3B 0.9581(2) 1.00410(11) 0.72255(7) 0.0138(4) Uani d . . . 1.0 . .
H H3B 0.8884 1.0282 0.7151 0.017 Uiso calc U . R 1.0 . .
C C4B 1.0651(2) 1.03856(11) 0.74808(7) 0.0135(4) Uani d . . . 1.0 . .
C C5B 1.16756(19) 1.00210(11) 0.75943(8) 0.0142(4) Uani d . . . 1.0 . .
H H5B 1.2395 1.027 0.7777 0.017 Uiso calc U . R 1.0 . .
C C6B 1.16719(19) 0.93186(11) 0.74501(8) 0.0138(4) Uani d . . . 1.0 . .
H H6B 1.2371 0.9081 0.7527 0.017 Uiso calc U . R 1.0 . .
C C7B 1.05944(19) 0.89702(10) 0.71855(7) 0.0117(4) Uani d . . . 1.0 . .
C C8B 1.09263(18) 0.76969(10) 0.69412(7) 0.0097(4) Uani d . . . 1.0 . .
C C9B 1.21644(19) 0.77695(11) 0.72381(8) 0.0147(4) Uani d . . . 1.0 . .
H H901 1.2505 0.7319 0.7209 0.022 Uiso calc U . R 1.0 . .
H H902 1.211 0.7927 0.7573 0.022 Uiso calc U . R 1.0 . .
H H903 1.269 0.811 0.7127 0.022 Uiso calc U . R 1.0 . .
C C11B 1.09645(18) 0.65156(10) 0.66367(7) 0.0115(4) Uani d . . . 1.0 . .
C C12B 1.14686(19) 0.62786(11) 0.62315(8) 0.0140(4) Uani d . . . 1.0 . .
C C13B 1.19286(19) 0.56314(12) 0.62047(8) 0.0180(5) Uani d . . . 1.0 . .
H H13B 1.2281 0.5463 0.5936 0.022 Uiso calc U . R 1.0 . .
C C14B 1.1883(2) 0.52275(11) 0.65614(9) 0.0201(5) Uani d . . . 1.0 . .
H H14B 1.2196 0.4786 0.6535 0.024 Uiso calc U . R 1.0 . .
C C15B 1.1384(2) 0.54675(11) 0.69553(8) 0.0179(5) Uani d . . . 1.0 . .
H H15B 1.1361 0.5189 0.72 0.022 Uiso calc U . R 1.0 . .
C C16B 1.09108(19) 0.61125(11) 0.70018(8) 0.0133(4) Uani d . . . 1.0 . .
C C17B 1.1520(2) 0.67176(12) 0.58400(8) 0.0186(5) Uani d . . . 1.0 . .
H H17B 1.0805 0.6998 0.5827 0.022 Uiso calc U . R 1.0 . .
C C18B 1.1442(3) 0.62823(15) 0.53454(9) 0.0301(6) Uani d . . . 1.0 . .
H H18D 1.2202 0.6067 0.5328 0.045 Uiso calc U . R 1.0 . .
H H18E 1.131 0.6583 0.51 0.045 Uiso calc U . R 1.0 . .
H H18F 1.0766 0.5919 0.5292 0.045 Uiso calc U . R 1.0 . .
C C19B 1.2662(2) 0.72247(13) 0.59558(9) 0.0240(5) Uani d . . . 1.0 . .
H H19D 1.2663 0.7529 0.6258 0.036 Uiso calc U . R 1.0 . .
H H19E 1.2675 0.7506 0.57 0.036 Uiso calc U . R 1.0 . .
H H19F 1.3381 0.6964 0.5983 0.036 Uiso calc U . R 1.0 . .
C C20B 1.03139(19) 0.63261(11) 0.74347(8) 0.0150(4) Uani d . . . 1.0 . .
H H20B 0.9994 0.6787 0.7407 0.018 Uiso calc U . R 1.0 . .
C C21B 0.9241(2) 0.57983(12) 0.74399(8) 0.0201(5) Uani d . . . 1.0 . .
H H21D 0.8694 0.5734 0.7132 0.03 Uiso calc U . R 1.0 . .
H H21E 0.8801 0.597 0.7695 0.03 Uiso calc U . R 1.0 . .
H H21F 0.9543 0.5353 0.7497 0.03 Uiso calc U . R 1.0 . .
C C22B 1.1224(2) 0.64013(13) 0.79036(8) 0.0248(5) Uani d . . . 1.0 . .
H H22D 1.151 0.5948 0.7947 0.037 Uiso calc U . R 1.0 . .
H H22E 1.0827 0.6576 0.8171 0.037 Uiso calc U . R 1.0 . .
H H22F 1.1916 0.6729 0.7891 0.037 Uiso calc U . R 1.0 . .
C C31B 1.0790(2) 1.11531(11) 0.76240(8) 0.0149(4) Uani d . . . 1.0 . .
C C32B 0.9836(2) 1.21873(11) 0.75867(9) 0.0224(5) Uani d . . . 1.0 . .
H H32D 1.004 1.2359 0.793 0.034 Uiso calc U . R 1.0 . .
H H32E 0.9056 1.2345 0.7458 0.034 Uiso calc U . R 1.0 . .
H H32F 1.0469 1.2368 0.7426 0.034 Uiso calc U . R 1.0 . .
C C41B 0.59241(19) 0.65609(11) 0.57304(7) 0.0127(4) Uani d . . . 1.0 . .
C C42B 0.56690(19) 0.72183(11) 0.56246(7) 0.0134(4) Uani d . . . 1.0 . .
C C43B 0.4863(2) 0.73058(12) 0.52228(8) 0.0178(5) Uani d . . . 1.0 . .
H H43B 0.4717 0.7759 0.5156 0.021 Uiso calc U . R 1.0 . .
C C44B 0.4273(2) 0.67250(13) 0.49202(8) 0.0209(5) Uani d . . . 1.0 . .
H H44B 0.3724 0.6778 0.4642 0.025 Uiso calc U . R 1.0 . .
C C45B 0.4481(2) 0.60651(13) 0.50203(8) 0.0215(5) Uani d . . . 1.0 . .
H H45B 0.406 0.5668 0.4815 0.026 Uiso calc U . R 1.0 . .
C C46B 0.5307(2) 0.59844(12) 0.54205(8) 0.0182(5) Uani d . . . 1.0 . .
H H46B 0.5453 0.553 0.5484 0.022 Uiso calc U . R 1.0 . .
C C51B 0.7605(2) 0.84712(11) 0.55921(8) 0.0163(5) Uani d . . . 1.0 . .
C C52B 0.6546(2) 0.83992(11) 0.57875(8) 0.0154(4) Uani d . . . 1.0 . .
C C53B 0.5832(2) 0.89415(12) 0.58633(8) 0.0214(5) Uani d . . . 1.0 . .
H H53B 0.5112 0.8875 0.5993 0.026 Uiso calc U . R 1.0 . .
C C54B 0.6181(2) 0.95856(13) 0.57481(10) 0.0284(6) Uani d . . . 1.0 . .
H H54B 0.5708 0.9965 0.5805 0.034 Uiso calc U . R 1.0 . .
C C55B 0.7220(2) 0.96726(13) 0.55509(10) 0.0299(6) Uani d . . . 1.0 . .
H H55B 0.7453 1.0111 0.547 0.036 Uiso calc U . R 1.0 . .
C C56B 0.7919(2) 0.91221(13) 0.54718(9) 0.0244(5) Uani d . . . 1.0 . .
H H56B 0.8625 0.9187 0.5333 0.029 Uiso calc U . R 1.0 . .
C C61B 0.63324(19) 0.65771(10) 0.67470(7) 0.0121(4) Uani d . . . 1.0 . .
C C62B 0.6992(2) 0.68415(11) 0.71962(8) 0.0140(4) Uani d . . . 1.0 . .
H H62B 0.783 0.699 0.7229 0.017 Uiso calc U . R 1.0 . .
C C63B 0.6439(2) 0.68908(11) 0.75985(8) 0.0173(5) Uani d . . . 1.0 . .
H H63B 0.6901 0.7063 0.7905 0.021 Uiso calc U . R 1.0 . .
C C64B 0.5210(2) 0.66878(11) 0.75508(8) 0.0177(5) Uani d . . . 1.0 . .
H H64B 0.4828 0.6727 0.7824 0.021 Uiso calc U . R 1.0 . .
C C65B 0.4537(2) 0.64263(11) 0.71034(8) 0.0166(5) Uani d . . . 1.0 . .
H H65B 0.3696 0.6287 0.7071 0.02 Uiso calc U . R 1.0 . .
C C66B 0.50967(19) 0.63684(11) 0.67034(8) 0.0145(4) Uani d . . . 1.0 . .
H H66B 0.4637 0.6186 0.6398 0.017 Uiso calc U . R 1.0 . .
C C71B 0.74485(19) 0.55951(11) 0.61492(7) 0.0129(4) Uani d . . . 1.0 . .
C C72B 0.6720(2) 0.50548(11) 0.62619(7) 0.0152(4) Uani d . . . 1.0 . .
H H72B 0.5999 0.5151 0.6383 0.018 Uiso calc U . R 1.0 . .
C C73B 0.7044(2) 0.43770(11) 0.61979(8) 0.0176(5) Uani d . . . 1.0 . .
H H73B 0.6548 0.4014 0.6279 0.021 Uiso calc U . R 1.0 . .
C C74B 0.8089(2) 0.42285(12) 0.60163(8) 0.0194(5) Uani d . . . 1.0 . .
H H74B 0.8302 0.3764 0.5969 0.023 Uiso calc U . R 1.0 . .
C C75B 0.8818(2) 0.47598(12) 0.59044(8) 0.0201(5) Uani d . . . 1.0 . .
H H75B 0.9535 0.466 0.5781 0.024 Uiso calc U . R 1.0 . .
C C76B 0.8504(2) 0.54393(12) 0.59723(8) 0.0167(5) Uani d . . . 1.0 . .
H H76B 0.9013 0.5802 0.5897 0.02 Uiso calc U . R 1.0 . .
C C81B 0.9987(2) 0.81643(12) 0.54263(8) 0.0196(5) Uani d . . . 1.0 . .
C C82B 1.0789(2) 0.85739(13) 0.57975(9) 0.0234(5) Uani d . . . 1.0 . .
H H82B 1.0584 0.8651 0.6108 0.028 Uiso calc U . R 1.0 . .
C C83B 1.1885(2) 0.88706(14) 0.57184(10) 0.0304(6) Uani d . . . 1.0 . .
H H83B 1.2423 0.9154 0.5973 0.036 Uiso calc U . R 1.0 . .
C C84B 1.2193(2) 0.87507(15) 0.52658(10) 0.0324(6) Uani d . . . 1.0 . .
H H84B 1.2946 0.8948 0.5212 0.039 Uiso calc U . R 1.0 . .
C C85B 1.1408(2) 0.83457(15) 0.48949(10) 0.0334(6) Uani d . . . 1.0 . .
H H85B 1.1621 0.8266 0.4586 0.04 Uiso calc U . R 1.0 . .
C C86B 1.0304(2) 0.80534(14) 0.49721(9) 0.0267(6) Uani d . . . 1.0 . .
H H86B 0.9763 0.7777 0.4715 0.032 Uiso calc U . R 1.0 . .
C C91B 0.7953(2) 0.71577(13) 0.50260(8) 0.0191(5) Uani d . . . 1.0 . .
C C92B 0.8280(3) 0.64843(14) 0.50073(9) 0.0322(6) Uani d . . . 1.0 . .
H H92B 0.8838 0.6373 0.5265 0.039 Uiso calc U . R 1.0 . .
C C93B 0.7822(3) 0.59687(16) 0.46264(10) 0.0434(8) Uani d . . . 1.0 . .
H H93B 0.8084 0.5515 0.4618 0.052 Uiso calc U . R 1.0 . .
C C94B 0.6985(3) 0.61196(16) 0.42603(10) 0.0366(7) Uani d . . . 1.0 . .
H H94B 0.6641 0.5765 0.4003 0.044 Uiso calc U . R 1.0 . .
C C95B 0.6645(3) 0.67829(16) 0.42667(10) 0.0354(7) Uani d . . . 1.0 . .
H H95B 0.6078 0.6888 0.401 0.043 Uiso calc U . R 1.0 . .
C C96B 0.7129(2) 0.73058(15) 0.46500(9) 0.0293(6) Uani d . . . 1.0 . .
H H96B 0.689 0.7764 0.4651 0.035 Uiso calc U . R 1.0 . .
C C101 0.4526(3) 0.79725(18) 0.87006(10) 0.0433(8) Uani d . . . 1.0 . .
C C102 0.3520(3) 0.8350(2) 0.86901(11) 0.0511(9) Uani d . . . 1.0 . .
H H102 0.2833 0.8183 0.881 0.061 Uiso calc U . R 1.0 . .
C C103 0.3507(3) 0.8961(2) 0.85089(11) 0.0597(11) Uani d . . . 1.0 . .
H H103 0.2811 0.9213 0.8505 0.072 Uiso calc U . R 1.0 . .
C C104 0.4499(3) 0.9218(2) 0.83299(11) 0.0528(9) Uani d . . . 1.0 . .
H H104 0.4482 0.9642 0.8204 0.063 Uiso calc U . R 1.0 . .
C C105 0.5511(3) 0.8848(2) 0.83387(11) 0.0460(8) Uani d . . . 1.0 . .
H H105 0.6196 0.9017 0.8218 0.055 Uiso calc U . R 1.0 . .
C C106 0.5521(3) 0.82343(17) 0.85224(10) 0.0402(8) Uani d . . . 1.0 . .
H H106 0.6219 0.7984 0.8528 0.048 Uiso calc U . R 1.0 . .
C C107 0.4556(4) 0.7311(2) 0.89108(14) 0.0637(11) Uani d . . . 1.0 . .
H H10A 0.374 0.7164 0.8962 0.096 Uiso calc U . R 1.0 . .
H H10B 0.5115 0.739 0.9217 0.096 Uiso calc U . R 1.0 . .
H H10C 0.4833 0.6948 0.8691 0.096 Uiso calc U . R 1.0 . .
C C111 0.2072(3) 0.10539(16) 0.60162(10) 0.0380(7) Uani d . . . 1.0 . .
C C112 0.0891(3) 0.06810(19) 0.60192(13) 0.0549(9) Uani d . . . 1.0 . .
H H112 0.0747 0.0199 0.5897 0.066 Uiso calc U . R 1.0 . .
C C113 0.0017(3) 0.1018(3) 0.61933(13) 0.0630(11) Uani d . . . 1.0 . .
H H113 -0.0744 0.077 0.6188 0.076 Uiso calc U . R 1.0 . .
C C114 0.0191(4) 0.1715(3) 0.63803(12) 0.0644(12) Uani d . . . 1.0 . .
H H114 -0.0454 0.1943 0.6493 0.077 Uiso calc U . R 1.0 . .
C C115 0.1238(3) 0.20632(17) 0.64030(10) 0.0421(8) Uani d . . . 1.0 . .
H H115 0.1352 0.2538 0.6546 0.051 Uiso calc U . R 1.0 . .
C C116 0.2223(3) 0.17501(17) 0.62180(10) 0.0438(8) Uani d . . . 1.0 . .
H H116 0.2972 0.2018 0.6234 0.053 Uiso calc U . R 1.0 . .
C C117 0.3051(3) 0.07071(18) 0.58142(11) 0.0479(8) Uani d . . . 1.0 . .
H H11A 0.3555 0.1048 0.5694 0.072 Uiso calc U . R 1.0 . .
H H11B 0.2693 0.0336 0.5552 0.072 Uiso calc U . R 1.0 . .
H H11C 0.3552 0.0508 0.6063 0.072 Uiso calc U . R 1.0 . .
C C121 0.1736(3) 1.06241(14) 1.00931(9) 0.0301(6) Uani d . . . 1.0 . .
C C122 0.2828(3) 1.06488(18) 1.03938(10) 0.0431(8) Uani d . . . 1.0 . .
H H122 0.305 1.1024 1.065 0.052 Uiso calc U . R 1.0 . .
C C123 0.3606(3) 1.0141(2) 1.03311(13) 0.0569(11) Uani d . . . 1.0 . .
H H123 0.4364 1.0172 1.0539 0.068 Uiso calc U . R 1.0 . .
C C124 0.3285(3) 0.9581(2) 0.99635(14) 0.0526(10) Uani d . . . 1.0 . .
H H124 0.3824 0.9232 0.9917 0.063 Uiso calc U . R 1.0 . .
C C125 0.2175(3) 0.95363(15) 0.96661(11) 0.0365(7) Uani d . . . 1.0 . .
H H125 0.1938 0.9153 0.9417 0.044 Uiso calc U . R 1.0 . .
C C126 0.1412(2) 1.00573(14) 0.97347(9) 0.0288(6) Uani d . . . 1.0 . .
H H126 0.0648 1.0025 0.9531 0.035 Uiso calc U . R 1.0 . .
C C127 0.0920(3) 1.12082(16) 1.01434(12) 0.0500(9) Uani d . . . 1.0 . .
H H12A 0.0631 1.1231 1.0449 0.075 Uiso calc U . R 1.0 . .
H H12B 0.0226 1.1122 0.9881 0.075 Uiso calc U . R 1.0 . .
H H12C 0.1377 1.165 1.0132 0.075 Uiso calc U . R 1.0 . .

loop_
_atom_site_aniso_label
_atom_site_aniso_U_11
_atom_site_aniso_U_22
_atom_site_aniso_U_33
_atom_site_aniso_U_12
_atom_site_aniso_U_13
_atom_site_aniso_U_23
Cu1A 0.00861(12) 0.00891(12) 0.01079(12) 0.00041(9) 0.00087(9) 0.00165(10)
N1A 0.0078(8) 0.0133(9) 0.0130(9) 0.0010(7) 0.0005(7) 0.0033(7)
N2A 0.0092(8) 0.0083(8) 0.0122(8) 0.0001(7) 0.0001(7) 0.0008(7)
N3A 0.0084(8) 0.0100(8) 0.0119(8) 0.0009(7) 0.0021(7) 0.0034(7)
O1A 0.0222(9) 0.0120(8) 0.0271(9) -0.0020(7) 0.0018(7) -0.0027(7)
O2A 0.0216(8) 0.0096(7) 0.0277(9) 0.0041(6) 0.0045(7) 0.0013(7)
O3A 0.0146(7) 0.0093(7) 0.0109(7) 0.0019(6) 0.0012(6) 0.0016(6)
P1A 0.0087(2) 0.0089(2) 0.0111(2) 0.0009(2) 0.0010(2) 0.0018(2)
P2A 0.0116(3) 0.0105(3) 0.0111(3) 0.0014(2) 0.0029(2) 0.0027(2)
P3A 0.0258(3) 0.0334(4) 0.0214(3) 0.0025(3) 0.0025(3) 0.0106(3)
F1A 0.012(3) 0.036(4) 0.020(4) 0.017(2) -0.004(2) 0.004(3)
F2A 0.073(6) 0.073(7) 0.048(4) 0.045(5) 0.015(4) 0.001(4)
F3A 0.089(7) 0.042(5) 0.043(5) -0.037(5) -0.009(5) 0.030(4)
F4A 0.071(6) 0.047(6) 0.041(4) 0.032(5) 0.040(4) 0.017(4)
F5A 0.047(5) 0.092(6) 0.032(4) -0.018(4) 0.017(3) 0.018(4)
F6A 0.037(5) 0.085(7) 0.032(5) 0.020(5) -0.012(4) 0.012(4)
F1C 0.087(4) 0.127(5) 0.045(3) -0.011(3) -0.008(3) 0.048(3)
F2C 0.097(4) 0.062(3) 0.100(3) 0.028(3) 0.040(3) -0.005(2)
F3C 0.062(3) 0.054(2) 0.067(2) -0.031(2) 0.029(2) 0.0041(18)
F4C 0.074(3) 0.030(2) 0.110(5) 0.0090(19) 0.011(3) 0.008(2)
F5C 0.037(2) 0.129(4) 0.040(2) -0.036(3) 0.0140(17) 0.021(3)
F6C 0.073(3) 0.082(3) 0.029(2) -0.041(3) -0.026(2) 0.023(2)
C1A 0.0117(10) 0.0132(10) 0.0122(10) 0.0029(8) 0.0024(8) 0.0013(8)
C2A 0.0127(10) 0.0123(10) 0.0117(10) 0.0024(8) 0.0038(8) 0.0025(8)
C3A 0.0134(10) 0.0140(11) 0.0133(10) 0.0044(8) 0.0033(8) 0.0027(8)
C4A 0.0181(11) 0.0109(10) 0.0116(10) 0.0016(8) 0.0056(8) 0.0011(8)
C5A 0.0133(11) 0.0144(11) 0.0140(10) -0.0017(9) 0.0016(8) 0.0012(9)
C6A 0.0117(10) 0.0133(10) 0.0149(10) 0.0017(8) 0.0021(8) 0.0011(8)
C7A 0.0131(10) 0.0088(10) 0.0113(10) 0.0000(8) 0.0034(8) 0.0022(8)
C8A 0.0106(10) 0.0108(10) 0.0118(10) 0.0014(8) 0.0027(8) 0.0042(8)
C9A 0.0128(11) 0.0117(11) 0.0228(12) 0.0020(9) -0.0025(9) 0.0009(9)
C11A 0.0068(9) 0.0088(10) 0.0169(10) 0.0013(8) -0.0001(8) 0.0003(8)
C12A 0.0076(10) 0.0114(10) 0.0176(11) 0.0000(8) -0.0017(8) 0.0013(8)
C13A 0.0137(11) 0.0113(11) 0.0258(12) 0.0012(9) -0.0009(9) 0.0050(9)
C14A 0.0125(11) 0.0113(11) 0.0302(13) 0.0038(9) -0.0006(9) -0.0018(9)
C15A 0.0120(11) 0.0210(12) 0.0207(12) 0.0045(9) 0.0031(9) -0.0025(9)
C16A 0.0083(10) 0.0138(11) 0.0178(11) 0.0007(8) -0.0004(8) 0.0006(9)
C17A 0.0134(11) 0.0123(10) 0.0170(11) 0.0032(8) 0.0008(9) 0.0062(9)
C18A 0.0202(12) 0.0229(12) 0.0202(12) -0.0015(10) -0.0018(10) 0.0071(10)
C19A 0.0133(11) 0.0190(12) 0.0206(11) 0.0007(9) 0.0005(9) 0.0079(9)
C20A 0.0151(11) 0.0200(12) 0.0197(11) 0.0069(9) 0.0086(9) 0.0070(9)
C21A 0.0287(14) 0.0374(15) 0.0207(12) 0.0107(12) 0.0098(11) 0.0072(11)
C22A 0.0243(13) 0.0233(13) 0.0309(14) 0.0029(10) 0.0113(11) 0.0106(11)
C31A 0.0194(12) 0.0148(11) 0.0143(11) 0.0022(9) 0.0067(9) 0.0009(9)
C32A 0.0341(14) 0.0085(11) 0.0342(14) 0.0055(10) 0.0107(11) 0.0038(10)
C41A 0.0075(10) 0.0146(10) 0.0105(10) 0.0012(8) 0.0019(8) 0.0012(8)
C42A 0.0084(10) 0.0133(10) 0.0109(10) -0.0010(8) 0.0041(8) 0.0018(8)
C43A 0.0136(11) 0.0173(11) 0.0158(11) 0.0030(9) 0.0027(9) 0.0065(9)
C44A 0.0151(11) 0.0255(12) 0.0120(10) 0.0022(9) -0.0006(9) 0.0047(9)
C45A 0.0154(11) 0.0218(12) 0.0137(11) -0.0011(9) 0.0003(9) -0.0031(9)
C46A 0.0119(10) 0.0145(11) 0.0176(11) 0.0013(8) 0.0026(9) 0.0003(9)
C51A 0.0172(11) 0.0124(10) 0.0100(10) 0.0026(9) 0.0018(8) 0.0023(8)
C52A 0.0153(11) 0.0098(10) 0.0116(10) 0.0030(8) -0.0004(8) 0.0032(8)
C53A 0.0167(11) 0.0187(11) 0.0128(10) 0.0058(9) 0.0007(9) 0.0027(9)
C54A 0.0280(13) 0.0143(11) 0.0185(11) 0.0112(10) 0.0017(10) 0.0023(9)
C55A 0.0293(13) 0.0114(11) 0.0229(12) 0.0031(10) 0.0018(10) 0.0050(9)
C56A 0.0209(12) 0.0160(11) 0.0178(11) 0.0018(9) 0.0029(9) 0.0067(9)
C61A 0.0127(10) 0.0102(10) 0.0103(10) 0.0017(8) -0.0029(8) -0.0004(8)
C62A 0.0153(11) 0.0137(11) 0.0147(10) 0.0019(9) 0.0014(9) 0.0020(9)
C63A 0.0243(12) 0.0133(11) 0.0181(11) 0.0007(9) 0.0008(9) 0.0036(9)
C64A 0.0250(12) 0.0154(11) 0.0157(11) 0.0091(10) -0.0048(9) -0.0009(9)
C65A 0.0151(11) 0.0206(12) 0.0176(11) 0.0063(9) -0.0005(9) -0.0023(9)
C66A 0.0126(10) 0.0166(11) 0.0135(10) -0.0002(9) -0.0012(8) 0.0013(9)
C71A 0.0131(10) 0.0066(9) 0.0141(10) 0.0027(8) 0.0029(8) 0.0022(8)
C72A 0.0147(11) 0.0093(10) 0.0159(11) 0.0011(8) 0.0018(8) 0.0011(8)
C73A 0.0160(11) 0.0114(10) 0.0252(12) 0.0023(9) 0.0090(9) 0.0041(9)
C74A 0.0295(13) 0.0102(10) 0.0189(11) 0.0052(9) 0.0130(10) 0.0037(9)
C75A 0.0273(13) 0.0119(11) 0.0135(11) 0.0038(9) 0.0018(9) 0.0032(9)
C76A 0.0146(11) 0.0088(10) 0.0160(11) 0.0032(8) 0.0000(8) 0.0020(8)
C81A 0.0136(11) 0.0124(10) 0.0178(11) 0.0010(8) 0.0033(9) 0.0070(9)
C82A 0.0226(12) 0.0241(13) 0.0178(11) -0.0043(10) 0.0062(10) 0.0047(10)
C83A 0.0243(13) 0.0254(13) 0.0270(13) -0.0096(11) -0.0002(11) 0.0030(11)
C84A 0.0199(12) 0.0261(13) 0.0367(15) -0.0051(10) 0.0087(11) 0.0127(11)
C85A 0.0241(13) 0.0297(14) 0.0255(13) 0.0003(11) 0.0113(10) 0.0091(11)
C86A 0.0209(12) 0.0200(12) 0.0195(12) 0.0009(10) 0.0064(9) 0.0039(9)
C91A 0.0106(10) 0.0182(11) 0.0131(10) -0.0011(8) 0.0043(8) 0.0030(9)
C92A 0.0183(12) 0.0244(12) 0.0170(11) 0.0038(10) 0.0038(9) 0.0065(10)
C93A 0.0217(13) 0.0398(15) 0.0152(11) 0.0014(11) -0.0009(10) 0.0078(11)
C94A 0.0270(13) 0.0376(15) 0.0126(11) -0.0096(11) 0.0033(10) -0.0039(10)
C95A 0.0297(14) 0.0204(12) 0.0209(12) -0.0032(10) 0.0078(10) -0.0029(10)
C96A 0.0179(11) 0.0183(11) 0.0173(11) 0.0000(9) 0.0049(9) 0.0028(9)
Cu1B 0.01055(13) 0.00963(12) 0.01031(12) 0.00157(10) 0.00030(10) 0.00063(10)
N1B 0.0085(8) 0.0128(9) 0.0126(9) 0.0018(7) -0.0003(7) 0.0010(7)
N2B 0.0080(8) 0.0100(8) 0.0122(8) 0.0011(7) 0.0000(7) 0.0003(7)
N3B 0.0112(8) 0.0079(8) 0.0106(8) 0.0024(7) 0.0028(7) 0.0026(7)
O1B 0.0193(8) 0.0124(8) 0.0266(9) -0.0028(7) 0.0050(7) -0.0025(7)
O2B 0.0201(8) 0.0071(7) 0.0243(8) 0.0031(6) 0.0038(7) 0.0014(6)
O3B 0.0156(8) 0.0107(7) 0.0140(7) 0.0013(6) -0.0006(6) 0.0013(6)
P1B 0.0106(3) 0.0097(3) 0.0115(3) 0.0014(2) -0.0002(2) 0.0006(2)
P2B 0.0139(3) 0.0163(3) 0.0121(3) 0.0032(2) 0.0022(2) 0.0044(2)
P3B 0.0190(3) 0.0198(3) 0.0191(3) 0.0010(2) 0.0022(2) 0.0027(2)
F1B 0.0311(9) 0.0737(13) 0.0331(9) 0.0072(9) -0.0068(7) 0.0141(9)
F2B 0.0825(16) 0.0440(12) 0.0930(17) -0.0353(11) -0.0309(13) 0.0416(12)
F3B 0.0895(16) 0.0647(13) 0.0523(12) 0.0399(12) 0.0387(11) 0.0080(10)
F4B 0.0608(12) 0.0268(9) 0.0611(12) -0.0094(8) 0.0101(10) 0.0081(8)
F5B 0.0567(13) 0.1058(18) 0.0621(13) 0.0490(12) 0.0387(11) 0.0350(12)
F6B 0.0617(13) 0.0657(13) 0.0410(10) -0.0161(10) -0.0246(9) 0.0230(10)
C1B 0.0110(10) 0.0133(10) 0.0146(10) 0.0042(8) 0.0015(8) -0.0006(8)
C2B 0.0121(10) 0.0118(10) 0.0144(10) 0.0020(8) 0.0032(8) 0.0028(8)
C3B 0.0155(11) 0.0112(10) 0.0155(11) 0.0046(8) 0.0040(9) 0.0018(8)
C4B 0.0172(11) 0.0097(10) 0.0138(10) 0.0007(8) 0.0050(9) -0.0001(8)
C5B 0.0126(10) 0.0122(10) 0.0166(11) -0.0005(8) 0.0007(8) 0.0007(9)
C6B 0.0109(10) 0.0133(10) 0.0169(11) 0.0034(8) 0.0013(8) 0.0009(9)
C7B 0.0142(10) 0.0089(10) 0.0126(10) 0.0016(8) 0.0042(8) 0.0010(8)
C8B 0.0107(10) 0.0082(10) 0.0112(10) 0.0012(8) 0.0033(8) 0.0029(8)
C9B 0.0107(10) 0.0110(10) 0.0209(11) 0.0033(8) -0.0012(9) 0.0012(9)
C11B 0.0082(10) 0.0096(10) 0.0144(10) 0.0010(8) -0.0026(8) -0.0009(8)
C12B 0.0089(10) 0.0158(11) 0.0158(11) 0.0017(8) -0.0006(8) -0.0005(9)
C13B 0.0114(11) 0.0174(11) 0.0218(12) 0.0032(9) -0.0001(9) -0.0061(9)
C14B 0.0149(11) 0.0098(10) 0.0333(13) 0.0044(9) -0.0010(10) -0.0004(10)
C15B 0.0148(11) 0.0127(11) 0.0264(12) 0.0019(9) 0.0003(9) 0.0069(9)
C16B 0.0104(10) 0.0111(10) 0.0175(11) -0.0003(8) 0.0002(8) 0.0022(8)
C17B 0.0170(11) 0.0254(12) 0.0153(11) 0.0099(10) 0.0044(9) 0.0041(9)
C18B 0.0346(15) 0.0405(16) 0.0162(12) 0.0159(12) 0.0060(11) 0.0004(11)
C19B 0.0252(13) 0.0270(13) 0.0248(13) 0.0072(11) 0.0096(10) 0.0126(11)
C20B 0.0152(11) 0.0148(11) 0.0161(11) 0.0034(9) 0.0020(9) 0.0057(9)
C21B 0.0179(12) 0.0222(12) 0.0226(12) 0.0032(10) 0.0044(9) 0.0103(10)
C22B 0.0259(13) 0.0293(14) 0.0176(12) 0.0013(11) -0.0021(10) 0.0061(10)
C31B 0.0198(12) 0.0133(11) 0.0136(10) 0.0025(9) 0.0080(9) 0.0026(9)
C32B 0.0311(14) 0.0069(10) 0.0300(13) 0.0041(10) 0.0083(11) 0.0014(9)
C41B 0.0115(10) 0.0150(11) 0.0111(10) 0.0023(8) 0.0008(8) 0.0009(8)
C42B 0.0110(10) 0.0162(11) 0.0123(10) 0.0013(8) 0.0021(8) -0.0002(8)
C43B 0.0173(11) 0.0202(12) 0.0160(11) 0.0021(9) 0.0003(9) 0.0057(9)
C44B 0.0188(12) 0.0284(13) 0.0137(11) 0.0017(10) -0.0027(9) 0.0040(10)
C45B 0.0222(12) 0.0213(12) 0.0176(11) 0.0009(10) -0.0022(10) -0.0019(10)
C46B 0.0186(12) 0.0151(11) 0.0194(11) 0.0026(9) 0.0001(9) 0.0008(9)
C51B 0.0162(11) 0.0162(11) 0.0161(11) 0.0038(9) -0.0007(9) 0.0043(9)
C52B 0.0177(11) 0.0122(10) 0.0146(11) 0.0017(9) -0.0033(9) 0.0029(9)
C53B 0.0219(12) 0.0194(12) 0.0230(12) 0.0080(10) 0.0007(10) 0.0043(10)
C54B 0.0309(14) 0.0167(12) 0.0368(15) 0.0116(11) -0.0009(12) 0.0052(11)
C55B 0.0326(15) 0.0187(13) 0.0396(15) 0.0036(11) 0.0008(12) 0.0145(11)
C56B 0.0231(13) 0.0240(13) 0.0282(13) 0.0029(10) 0.0030(10) 0.0123(11)
C61B 0.0145(10) 0.0068(10) 0.0151(10) 0.0030(8) 0.0019(8) 0.0021(8)
C62B 0.0134(11) 0.0097(10) 0.0180(11) 0.0018(8) 0.0000(9) 0.0016(8)
C63B 0.0230(12) 0.0136(11) 0.0139(11) 0.0028(9) -0.0007(9) 0.0007(9)
C64B 0.0245(12) 0.0127(11) 0.0182(11) 0.0046(9) 0.0086(9) 0.0030(9)
C65B 0.0147(11) 0.0112(10) 0.0244(12) 0.0023(9) 0.0040(9) 0.0034(9)
C66B 0.0147(11) 0.0114(10) 0.0163(11) 0.0021(8) -0.0011(9) 0.0019(8)
C71B 0.0149(11) 0.0113(10) 0.0102(10) 0.0028(8) -0.0033(8) -0.0005(8)
C72B 0.0177(11) 0.0150(11) 0.0124(10) 0.0019(9) 0.0011(9) 0.0017(8)
C73B 0.0227(12) 0.0132(11) 0.0152(11) -0.0001(9) -0.0014(9) 0.0028(9)
C74B 0.0232(12) 0.0141(11) 0.0178(11) 0.0074(9) -0.0052(9) -0.0006(9)
C75B 0.0143(11) 0.0209(12) 0.0229(12) 0.0047(9) 0.0008(9) -0.0027(10)
C76B 0.0139(11) 0.0154(11) 0.0186(11) 0.0003(9) -0.0006(9) -0.0005(9)
C81B 0.0162(11) 0.0221(12) 0.0241(12) 0.0047(9) 0.0046(9) 0.0128(10)
C82B 0.0219(12) 0.0277(13) 0.0220(12) -0.0001(10) 0.0020(10) 0.0115(10)
C83B 0.0231(13) 0.0341(15) 0.0339(15) -0.0029(11) -0.0007(11) 0.0139(12)
C84B 0.0228(13) 0.0373(16) 0.0440(16) 0.0027(12) 0.0120(12) 0.0224(13)
C85B 0.0314(15) 0.0448(17) 0.0315(15) 0.0074(13) 0.0159(12) 0.0178(13)
C86B 0.0256(13) 0.0348(15) 0.0225(13) 0.0042(11) 0.0079(10) 0.0087(11)
C91B 0.0143(11) 0.0309(13) 0.0122(11) 0.0038(10) 0.0043(9) 0.0005(9)
C92B 0.0394(16) 0.0323(15) 0.0202(13) 0.0092(12) -0.0017(11) -0.0065(11)
C93B 0.055(2) 0.0355(17) 0.0328(16) 0.0151(15) -0.0029(14) -0.0097(13)
C94B 0.0355(16) 0.0426(17) 0.0270(14) 0.0086(13) 0.0049(12) -0.0123(13)
C95B 0.0294(15) 0.0492(18) 0.0228(13) 0.0102(13) -0.0064(11) -0.0017(12)
C96B 0.0321(15) 0.0364(15) 0.0195(12) 0.0132(12) 0.0010(11) 0.0037(11)
C101 0.0322(16) 0.061(2) 0.0286(15) 0.0006(15) 0.0057(12) -0.0198(14)
C102 0.0268(16) 0.092(3) 0.0306(16) 0.0084(17) 0.0064(13) -0.0064(18)
C103 0.0353(18) 0.114(3) 0.0299(17) 0.029(2) 0.0042(14) 0.003(2)
C104 0.048(2) 0.083(3) 0.0266(16) 0.0189(19) 0.0022(14) 0.0056(16)
C105 0.0299(16) 0.073(2) 0.0289(15) 0.0011(16) 0.0054(13) -0.0116(16)
C106 0.0245(14) 0.055(2) 0.0334(16) 0.0028(13) 0.0045(12) -0.0194(15)
C107 0.061(2) 0.061(2) 0.067(3) -0.0023(19) 0.030(2) -0.012(2)
C111 0.0464(18) 0.0401(17) 0.0260(14) 0.0031(14) -0.0028(13) 0.0108(13)
C112 0.054(2) 0.0432(19) 0.059(2) 0.0141(17) -0.0122(18) 0.0016(17)
C113 0.039(2) 0.101(3) 0.050(2) -0.012(2) 0.0031(16) 0.026(2)
C114 0.052(2) 0.117(4) 0.0277(17) 0.039(2) 0.0038(16) 0.013(2)
C115 0.048(2) 0.0463(18) 0.0253(15) 0.0135(15) -0.0057(13) -0.0070(13)
C116 0.0489(19) 0.052(2) 0.0297(15) 0.0043(15) 0.0003(14) 0.0092(14)
C117 0.060(2) 0.0475(19) 0.0357(17) 0.0000(16) 0.0050(15) 0.0109(15)
C121 0.0374(15) 0.0351(15) 0.0208(13) -0.0052(12) 0.0114(11) 0.0112(11)
C122 0.0472(19) 0.055(2) 0.0249(15) -0.0228(16) 0.0010(13) 0.0163(14)
C123 0.0267(17) 0.097(3) 0.051(2) -0.0216(19) -0.0081(15) 0.052(2)
C124 0.0366(18) 0.067(2) 0.074(3) 0.0213(17) 0.0270(18) 0.052(2)
C125 0.0423(17) 0.0355(16) 0.0379(16) 0.0028(13) 0.0186(14) 0.0139(13)
C126 0.0264(14) 0.0370(15) 0.0254(13) -0.0012(12) 0.0054(11) 0.0139(12)
C127 0.073(2) 0.0378(18) 0.0483(19) 0.0058(17) 0.0310(18) 0.0116(15)

loop_
_atom_type_symbol
_atom_type_description
_atom_type_scat_dispersion_real
_atom_type_scat_dispersion_imag
_atom_type_scat_source
C C 0.0033 0.0016 'International Tables Vol C Tables 4.2.6.8 and 6.1.1.4'
H H 0.0000 0.0000 'International Tables Vol C Tables 4.2.6.8 and 6.1.1.4'
N N 0.0061 0.0033 'International Tables Vol C Tables 4.2.6.8 and 6.1.1.4'
O O 0.0106 0.0060 'International Tables Vol C Tables 4.2.6.8 and 6.1.1.4'
P P 0.1023 0.0942 'International Tables Vol C Tables 4.2.6.8 and 6.1.1.4'
Cu Cu 0.3201 1.2651 'International Tables Vol C Tables 4.2.6.8 and 6.1.1.4'
F F 0.0171 0.0103 'International Tables Vol C Tables 4.2.6.8 and 6.1.1.4'

loop_
_geom_angle_atom_site_label_1
_geom_angle_atom_site_label_2
_geom_angle_atom_site_label_3
_geom_angle
N3A Cu1A N1A 77.62(7)
N3A Cu1A P1A 119.27(5)
N1A Cu1A P1A 121.66(5)
N3A Cu1A P2A 120.54(5)
N1A Cu1A P2A 97.36(5)
P1A Cu1A P2A 113.37(2)
C1A N1A N2A 106.75(17)
C1A N1A Cu1A 137.12(15)
N2A N1A Cu1A 110.35(12)
N1A N2A C7A 110.13(16)
N1A N2A C8A 117.33(16)
C7A N2A C8A 132.21(17)
C8A N3A C11A 119.85(17)
C8A N3A Cu1A 115.83(14)
C11A N3A Cu1A 124.14(13)
C31A O2A C32A 116.07(18)
C42A O3A C52A 119.01(15)
C41A P1A C61A 103.95(9)
C41A P1A C71A 104.36(9)
C61A P1A C71A 104.05(9)
C41A P1A Cu1A 110.54(7)
C61A P1A Cu1A 116.89(7)
C71A P1A Cu1A 115.70(7)
C91A P2A C81A 102.73(10)
C91A P2A C51A 104.69(10)
C81A P2A C51A 103.17(10)
C91A P2A Cu1A 119.26(7)
C81A P2A Cu1A 116.77(7)
C51A P2A Cu1A 108.49(7)
F3A P3A F6A 95.0(6)
F3A P3A F4A 93.8(6)
F6A P3A F4A 88.3(6)
F5C P3A F4C 94.1(4)
F3A P3A F2A 97.2(5)
F6A P3A F2A 95.5(5)
F4A P3A F2A 168.1(6)
F5C P3A F1C 91.8(3)
F4C P3A F1C 88.8(3)
F3A P3A F1A 91.0(5)
F6A P3A F1A 173.4(6)
F4A P3A F1A 88.6(5)
F2A P3A F1A 86.5(4)
F3A P3A F5A 175.9(6)
F6A P3A F5A 86.7(6)
F4A P3A F5A 82.5(5)
F2A P3A F5A 86.4(4)
F1A P3A F5A 87.1(5)
F5C P3A F6C 90.5(3)
F4C P3A F6C 94.3(4)
F1C P3A F6C 175.9(4)
F5C P3A F2C 91.5(3)
F4C P3A F2C 174.3(3)
F1C P3A F2C 90.3(3)
F6C P3A F2C 86.3(4)
F5C P3A F3C 177.1(4)
F4C P3A F3C 88.8(3)
F1C P3A F3C 88.4(3)
F6C P3A F3C 89.0(3)
F2C P3A F3C 85.6(3)
N1A C1A C2A 111.67(19)
N1A C1A H1A 124.2
C2A C1A H1A 124.2
C3A C2A C7A 121.29(19)
C3A C2A C1A 133.0(2)
C7A C2A C1A 105.60(18)
C4A C3A C2A 117.71(19)
C4A C3A H3A 121.1
C2A C3A H3A 121.1
C3A C4A C5A 120.49(19)
C3A C4A C31A 121.4(2)
C5A C4A C31A 118.03(19)
C6A C5A C4A 122.5(2)
C6A C5A H5A 118.7
C4A C5A H5A 118.7
C5A C6A C7A 116.7(2)
C5A C6A H6A 121.6
C7A C6A H6A 121.6
N2A C7A C6A 133.00(19)
N2A C7A C2A 105.83(18)
C6A C7A C2A 121.16(19)
N3A C8A N2A 116.48(18)
N3A C8A C9A 127.11(19)
N2A C8A C9A 116.41(18)
C8A C9A H911 109.5
C8A C9A H912 109.5
H911 C9A H912 109.5
C8A C9A H913 109.5
H911 C9A H913 109.5
H912 C9A H913 109.5
C16A C11A C12A 121.65(19)
C16A C11A N3A 118.11(18)
C12A C11A N3A 120.01(18)
C13A C12A C11A 117.9(2)
C13A C12A C17A 118.98(19)
C11A C12A C17A 123.11(18)
C14A C13A C12A 121.3(2)
C14A C13A H13A 119.4
C12A C13A H13A 119.4
C13A C14A C15A 119.8(2)
C13A C14A H14A 120.1
C15A C14A H14A 120.1
C14A C15A C16A 121.4(2)
C14A C15A H15A 119.3
C16A C15A H15A 119.3
C15A C16A C11A 117.9(2)
C15A C16A C20A 121.4(2)
C11A C16A C20A 120.65(19)
C12A C17A C18A 111.73(18)
C12A C17A C19A 111.19(18)
C18A C17A C19A 109.44(18)
C12A C17A H17A 108.1
C18A C17A H17A 108.1
C19A C17A H17A 108.1
C17A C18A H18A 109.5
C17A C18A H18B 109.5
H18A C18A H18B 109.5
C17A C18A H18C 109.5
H18A C18A H18C 109.5
H18B C18A H18C 109.5
C17A C19A H19A 109.5
C17A C19A H19B 109.5
H19A C19A H19B 109.5
C17A C19A H19C 109.5
H19A C19A H19C 109.5
H19B C19A H19C 109.5
C16A C20A C21A 113.45(19)
C16A C20A C22A 110.69(19)
C21A C20A C22A 110.40(19)
C16A C20A H20A 107.3
C21A C20A H20A 107.3
C22A C20A H20A 107.3
C20A C21A H21A 109.5
C20A C21A H21B 109.5
H21A C21A H21B 109.5
C20A C21A H21C 109.5
H21A C21A H21C 109.5
H21B C21A H21C 109.5
C20A C22A H22A 109.5
C20A C22A H22B 109.5
H22A C22A H22B 109.5
C20A C22A H22C 109.5
H22A C22A H22C 109.5
H22B C22A H22C 109.5
O1A C31A O2A 123.9(2)
O1A C31A C4A 124.5(2)
O2A C31A C4A 111.54(19)
O2A C32A H32A 109.5
O2A C32A H32B 109.5
H32A C32A H32B 109.5
O2A C32A H32C 109.5
H32A C32A H32C 109.5
H32B C32A H32C 109.5
C46A C41A C42A 117.63(19)
C46A C41A P1A 124.64(16)
C42A C41A P1A 117.34(15)
C43A C42A O3A 122.27(19)
C43A C42A C41A 122.40(19)
O3A C42A C41A 115.31(18)
C44A C43A C42A 118.6(2)
C44A C43A H43A 120.7
C42A C43A H43A 120.7
C43A C44A C45A 120.6(2)
C43A C44A H44A 119.7
C45A C44A H44A 119.7
C44A C45A C46A 120.0(2)
C44A C45A H45A 120.0
C46A C45A H45A 120.0
C45A C46A C41A 120.7(2)
C45A C46A H46A 119.7
C41A C46A H46A 119.7
C56A C51A C52A 117.1(2)
C56A C51A P2A 123.42(17)
C52A C51A P2A 119.27(16)
C53A C52A C51A 122.3(2)
C53A C52A O3A 117.75(19)
C51A C52A O3A 119.51(18)
C52A C53A C54A 119.1(2)
C52A C53A H53A 120.4
C54A C53A H53A 120.4
C55A C54A C53A 119.9(2)
C55A C54A H54A 120.0
C53A C54A H54A 120.0
C54A C55A C56A 120.2(2)
C54A C55A H55A 119.9
C56A C55A H55A 119.9
C55A C56A C51A 121.3(2)
C55A C56A H56A 119.4
C51A C56A H56A 119.4
C66A C61A C62A 118.80(19)
C66A C61A P1A 117.86(16)
C62A C61A P1A 123.23(16)
C63A C62A C61A 120.4(2)
C63A C62A H62A 119.8
C61A C62A H62A 119.8
C64A C63A C62A 120.2(2)
C64A C63A H63A 119.9
C62A C63A H63A 119.9
C63A C64A C65A 120.1(2)
C63A C64A H64A 119.9
C65A C64A H64A 119.9
C64A C65A C66A 119.8(2)
C64A C65A H65A 120.1
C66A C65A H65A 120.1
C65A C66A C61A 120.7(2)
C65A C66A H66A 119.7
C61A C66A H66A 119.7
C72A C71A C76A 119.22(19)
C72A C71A P1A 122.91(16)
C76A C71A P1A 117.86(16)
C73A C72A C71A 120.2(2)
C73A C72A H72A 119.9
C71A C72A H72A 119.9
C74A C73A C72A 120.0(2)
C74A C73A H73A 120.0
C72A C73A H73A 120.0
C75A C74A C73A 120.3(2)
C75A C74A H74A 119.9
C73A C74A H74A 119.9
C74A C75A C76A 120.0(2)
C74A C75A H75A 120.0
C76A C75A H75A 120.0
C75A C76A C71A 120.2(2)
C75A C76A H76A 119.9
C71A C76A H76A 119.9
C82A C81A C86A 118.5(2)
C82A C81A P2A 118.72(16)
C86A C81A P2A 122.69(17)
C83A C82A C81A 120.9(2)
C83A C82A H82A 119.6
C81A C82A H82A 119.6
C84A C83A C82A 120.0(2)
C84A C83A H83A 120.0
C82A C83A H83A 120.0
C85A C84A C83A 119.7(2)
C85A C84A H84A 120.1
C83A C84A H84A 120.1
C84A C85A C86A 120.5(2)
C84A C85A H85A 119.7
C86A C85A H85A 119.7
C85A C86A C81A 120.3(2)
C85A C86A H86A 119.9
C81A C86A H86A 119.9
C96A C91A C92A 119.3(2)
C96A C91A P2A 117.83(17)
C92A C91A P2A 122.74(17)
C93A C92A C91A 120.1(2)
C93A C92A H92A 120.0
C91A C92A H92A 120.0
C94A C93A C92A 120.0(2)
C94A C93A H93A 120.0
C92A C93A H93A 120.0
C93A C94A C95A 120.3(2)
C93A C94A H94A 119.9
C95A C94A H94A 119.9
C94A C95A C96A 119.8(2)
C94A C95A H95A 120.1
C96A C95A H95A 120.1
C91A C96A C95A 120.5(2)
C91A C96A H96A 119.8
C95A C96A H96A 119.8
N1B Cu1B N3B 77.62(7)
N1B Cu1B P1B 123.54(5)
N3B Cu1B P1B 119.64(5)
N1B Cu1B P2B 98.67(5)
N3B Cu1B P2B 119.91(5)
P1B Cu1B P2B 111.88(2)
C1B N1B N2B 107.02(17)
C1B N1B Cu1B 138.24(15)
N2B N1B Cu1B 110.99(12)
N1B N2B C7B 110.13(16)
N1B N2B C8B 117.52(16)
C7B N2B C8B 132.32(17)
C8B N3B C11B 119.30(17)
C8B N3B Cu1B 115.59(14)
C11B N3B Cu1B 125.00(13)
C31B O2B C32B 115.60(18)
C42B O3B C52B 118.32(16)
C61B P1B C41B 103.67(10)
C61B P1B C71B 103.33(10)
C41B P1B C71B 104.10(10)
C61B P1B Cu1B 117.64(7)
C41B P1B Cu1B 110.99(7)
C71B P1B Cu1B 115.60(7)
C91B P2B C81B 104.09(11)
C91B P2B C51B 105.75(10)
C81B P2B C51B 103.31(10)
C91B P2B Cu1B 114.63(8)
C81B P2B Cu1B 118.70(8)
C51B P2B Cu1B 109.09(7)
F5B P3B F2B 90.77(14)
F5B P3B F6B 90.87(12)
F2B P3B F6B 90.64(11)
F5B P3B F1B 90.45(11)
F2B P3B F1B 88.81(11)
F6B P3B F1B 178.58(12)
F5B P3B F4B 89.69(12)
F2B P3B F4B 179.53(15)
F6B P3B F4B 89.25(10)
F1B P3B F4B 91.29(11)
F5B P3B F3B 177.32(13)
F2B P3B F3B 91.83(14)
F6B P3B F3B 89.78(12)
F1B P3B F3B 88.94(11)
F4B P3B F3B 87.71(11)
N1B C1B C2B 111.16(19)
N1B C1B H1B 124.4
C2B C1B H1B 124.4
C3B C2B C7B 121.1(2)
C3B C2B C1B 133.2(2)
C7B C2B C1B 105.77(18)
C4B C3B C2B 117.7(2)
C4B C3B H3B 121.2
C2B C3B H3B 121.2
C3B C4B C5B 120.62(19)
C3B C4B C31B 121.6(2)
C5B C4B C31B 117.67(19)
C6B C5B C4B 122.4(2)
C6B C5B H5B 118.8
C4B C5B H5B 118.8
C5B C6B C7B 117.0(2)
C5B C6B H6B 121.5
C7B C6B H6B 121.5
N2B C7B C6B 132.95(19)
N2B C7B C2B 105.91(18)
C6B C7B C2B 121.13(19)
N3B C8B N2B 116.13(18)
N3B C8B C9B 127.19(18)
N2B C8B C9B 116.67(17)
C8B C9B H901 109.5
C8B C9B H902 109.5
H901 C9B H902 109.5
C8B C9B H903 109.5
H901 C9B H903 109.5
H902 C9B H903 109.5
C16B C11B C12B 121.45(19)
C16B C11B N3B 119.95(18)
C12B C11B N3B 118.40(18)
C13B C12B C11B 117.9(2)
C13B C12B C17B 121.2(2)
C11B C12B C17B 120.95(19)
C14B C13B C12B 121.4(2)
C14B C13B H13B 119.3
C12B C13B H13B 119.3
C15B C14B C13B 119.9(2)
C15B C14B H14B 120.1
C13B C14B H14B 120.1
C14B C15B C16B 121.2(2)
C14B C15B H15B 119.4
C16B C15B H15B 119.4
C15B C16B C11B 118.2(2)
C15B C16B C20B 118.16(19)
C11B C16B C20B 123.61(19)
C12B C17B C19B 110.68(18)
C12B C17B C18B 113.0(2)
C19B C17B C18B 110.2(2)
C12B C17B H17B 107.6
C19B C17B H17B 107.6
C18B C17B H17B 107.6
C17B C18B H18D 109.5
C17B C18B H18E 109.5
H18D C18B H18E 109.5
C17B C18B H18F 109.5
H18D C18B H18F 109.5
H18E C18B H18F 109.5
C17B C19B H19D 109.5
C17B C19B H19E 109.5
H19D C19B H19E 109.5
C17B C19B H19F 109.5
H19D C19B H19F 109.5
H19E C19B H19F 109.5
C16B C20B C21B 110.14(18)
C16B C20B C22B 111.72(18)
C21B C20B C22B 110.38(18)
C16B C20B H20B 108.2
C21B C20B H20B 108.2
C22B C20B H20B 108.2
C20B C21B H21D 109.5
C20B C21B H21E 109.5
H21D C21B H21E 109.5
C20B C21B H21F 109.5
H21D C21B H21F 109.5
H21E C21B H21F 109.5
C20B C22B H22D 109.5
C20B C22B H22E 109.5
H22D C22B H22E 109.5
C20B C22B H22F 109.5
H22D C22B H22F 109.5
H22E C22B H22F 109.5
O1B C31B O2B 123.8(2)
O1B C31B C4B 124.2(2)
O2B C31B C4B 112.02(19)
O2B C32B H32D 109.5
O2B C32B H32E 109.5
H32D C32B H32E 109.5
O2B C32B H32F 109.5
H32D C32B H32F 109.5
H32E C32B H32F 109.5
C46B C41B C42B 117.36(19)
C46B C41B P1B 124.14(17)
C42B C41B P1B 118.31(16)
C43B C42B O3B 121.91(19)
C43B C42B C41B 122.2(2)
O3B C42B C41B 115.87(18)
C44B C43B C42B 119.1(2)
C44B C43B H43B 120.4
C42B C43B H43B 120.4
C43B C44B C45B 120.3(2)
C43B C44B H44B 119.9
C45B C44B H44B 119.9
C44B C45B C46B 120.0(2)
C44B C45B H45B 120.0
C46B C45B H45B 120.0
C45B C46B C41B 121.0(2)
C45B C46B H46B 119.5
C41B C46B H46B 119.5
C52B C51B C56B 117.1(2)
C52B C51B P2B 119.59(16)
C56B C51B P2B 122.95(18)
C53B C52B O3B 118.2(2)
C53B C52B C51B 122.3(2)
O3B C52B C51B 119.29(19)
C52B C53B C54B 119.2(2)
C52B C53B H53B 120.4
C54B C53B H53B 120.4
C55B C54B C53B 119.9(2)
C55B C54B H54B 120.0
C53B C54B H54B 120.0
C54B C55B C56B 120.2(2)
C54B C55B H55B 119.9
C56B C55B H55B 119.9
C55B C56B C51B 121.3(2)
C55B C56B H56B 119.4
C51B C56B H56B 119.4
C62B C61B C66B 119.0(2)
C62B C61B P1B 118.49(16)
C66B C61B P1B 122.46(16)
C61B C62B C63B 120.7(2)
C61B C62B H62B 119.7
C63B C62B H62B 119.7
C64B C63B C62B 119.8(2)
C64B C63B H63B 120.1
C62B C63B H63B 120.1
C63B C64B C65B 120.1(2)
C63B C64B H64B 119.9
C65B C64B H64B 119.9
C66B C65B C64B 119.9(2)
C66B C65B H65B 120.1
C64B C65B H65B 120.1
C65B C66B C61B 120.4(2)
C65B C66B H66B 119.8
C61B C66B H66B 119.8
C76B C71B C72B 118.6(2)
C76B C71B P1B 117.53(16)
C72B C71B P1B 123.82(16)
C73B C72B C71B 120.4(2)
C73B C72B H72B 119.8
C71B C72B H72B 119.8
C74B C73B C72B 120.3(2)
C74B C73B H73B 119.8
C72B C73B H73B 119.8
C75B C74B C73B 119.7(2)
C75B C74B H74B 120.1
C73B C74B H74B 120.1
C74B C75B C76B 120.1(2)
C74B C75B H75B 119.9
C76B C75B H75B 119.9
C75B C76B C71B 120.8(2)
C75B C76B H76B 119.6
C71B C76B H76B 119.6
C82B C81B C86B 119.0(2)
C82B C81B P2B 117.76(18)
C86B C81B P2B 123.19(19)
C83B C82B C81B 120.6(2)
C83B C82B H82B 119.7
C81B C82B H82B 119.7
C82B C83B C84B 119.8(3)
C82B C83B H83B 120.1
C84B C83B H83B 120.1
C85B C84B C83B 120.2(2)
C85B C84B H84B 119.9
C83B C84B H84B 119.9
C84B C85B C86B 120.1(2)
C84B C85B H85B 119.9
C86B C85B H85B 119.9
C85B C86B C81B 120.3(2)
C85B C86B H86B 119.9
C81B C86B H86B 119.9
C96B C91B C92B 117.9(2)
C96B C91B P2B 125.8(2)
C92B C91B P2B 116.19(18)
C93B C92B C91B 122.2(3)
C93B C92B H92B 118.9
C91B C92B H92B 118.9
C94B C93B C92B 119.3(3)
C94B C93B H93B 120.4
C92B C93B H93B 120.4
C95B C94B C93B 120.0(3)
C95B C94B H94B 120.0
C93B C94B H94B 120.0
C94B C95B C96B 120.4(3)
C94B C95B H95B 119.8
C96B C95B H95B 119.8
C91B C96B C95B 120.2(3)
C91B C96B H96B 119.9
C95B C96B H96B 119.9
C102 C101 C106 118.1(3)
C102 C101 C107 120.9(3)
C106 C101 C107 121.0(3)
C103 C102 C101 120.7(3)
C103 C102 H102 119.7
C101 C102 H102 119.7
C102 C103 C104 121.0(3)
C102 C103 H103 119.5
C104 C103 H103 119.5
C105 C104 C103 119.0(4)
C105 C104 H104 120.5
C103 C104 H104 120.5
C106 C105 C104 119.8(3)
C106 C105 H105 120.1
C104 C105 H105 120.1
C105 C106 C101 121.4(3)
C105 C106 H106 119.3
C101 C106 H106 119.3
C101 C107 H10A 109.5
C101 C107 H10B 109.5
H10A C107 H10B 109.5
C101 C107 H10C 109.5
H10A C107 H10C 109.5
H10B C107 H10C 109.5
C116 C111 C112 116.1(3)
C116 C111 C117 121.8(3)
C112 C111 C117 122.1(3)
C113 C112 C111 120.3(3)
C113 C112 H112 119.9
C111 C112 H112 119.9
C112 C113 C114 121.8(4)
C112 C113 H113 119.1
C114 C113 H113 119.1
C115 C114 C113 120.3(3)
C115 C114 H114 119.9
C113 C114 H114 119.9
C114 C115 C116 121.9(3)
C114 C115 H115 119.0
C116 C115 H115 119.0
C111 C116 C115 119.5(3)
C111 C116 H116 120.3
C115 C116 H116 120.3
C111 C117 H11A 109.5
C111 C117 H11B 109.5
H11A C117 H11B 109.5
C111 C117 H11C 109.5
H11A C117 H11C 109.5
H11B C117 H11C 109.5
C122 C121 C126 118.2(3)
C122 C121 C127 121.1(3)
C126 C121 C127 120.7(3)
C121 C122 C123 121.3(3)
C121 C122 H122 119.4
C123 C122 H122 119.4
C122 C123 C124 120.1(3)
C122 C123 H123 120.0
C124 C123 H123 120.0
C125 C124 C123 119.5(3)
C125 C124 H124 120.3
C123 C124 H124 120.3
C124 C125 C126 119.3(3)
C124 C125 H125 120.3
C126 C125 H125 120.3
C121 C126 C125 121.6(3)
C121 C126 H126 119.2
C125 C126 H126 119.2
C121 C127 H12A 109.5
C121 C127 H12B 109.5
H12A C127 H12B 109.5
C121 C127 H12C 109.5
H12A C127 H12C 109.5
H12B C127 H12C 109.5

loop_
_geom_bond_atom_site_label_1
_geom_bond_atom_site_label_2
_geom_bond_distance
Cu1A N3A 2.0887(17)
Cu1A N1A 2.0902(17)
Cu1A P1A 2.2410(6)
Cu1A P2A 2.2955(6)
N1A C1A 1.310(3)
N1A N2A 1.391(2)
N2A C7A 1.398(3)
N2A C8A 1.398(3)
N3A C8A 1.282(3)
N3A C11A 1.441(3)
O1A C31A 1.209(3)
O2A C31A 1.339(3)
O2A C32A 1.444(3)
O3A C42A 1.387(2)
O3A C52A 1.401(2)
P1A C41A 1.826(2)
P1A C61A 1.829(2)
P1A C71A 1.829(2)
P2A C91A 1.824(2)
P2A C81A 1.833(2)
P2A C51A 1.837(2)
P3A F3A 1.422(8)
P3A F6A 1.481(8)
P3A F4A 1.531(7)
P3A F5C 1.557(4)
P3A F4C 1.577(5)
P3A F2A 1.587(7)
P3A F1C 1.593(5)
P3A F1A 1.597(7)
P3A F5A 1.608(8)
P3A F6C 1.613(5)
P3A F2C 1.628(4)
P3A F3C 1.650(5)
C1A C2A 1.420(3)
C1A H1A 0.95
C2A C3A 1.394(3)
C2A C7A 1.405(3)
C3A C4A 1.381(3)
C3A H3A 0.95
C4A C5A 1.413(3)
C4A C31A 1.488(3)
C5A C6A 1.375(3)
C5A H5A 0.95
C6A C7A 1.402(3)
C6A H6A 0.95
C8A C9A 1.496(3)
C9A H911 0.98
C9A H912 0.98
C9A H913 0.98
C11A C16A 1.408(3)
C11A C12A 1.408(3)
C12A C13A 1.400(3)
C12A C17A 1.523(3)
C13A C14A 1.384(3)
C13A H13A 0.95
C14A C15A 1.387(3)
C14A H14A 0.95
C15A C16A 1.395(3)
C15A H15A 0.95
C16A C20A 1.517(3)
C17A C18A 1.532(3)
C17A C19A 1.536(3)
C17A H17A 1.0
C18A H18A 0.98
C18A H18B 0.98
C18A H18C 0.98
C19A H19A 0.98
C19A H19B 0.98
C19A H19C 0.98
C20A C21A 1.528(3)
C20A C22A 1.536(3)
C20A H20A 1.0
C21A H21A 0.98
C21A H21B 0.98
C21A H21C 0.98
C22A H22A 0.98
C22A H22B 0.98
C22A H22C 0.98
C32A H32A 0.98
C32A H32B 0.98
C32A H32C 0.98
C41A C46A 1.393(3)
C41A C42A 1.398(3)
C42A C43A 1.385(3)
C43A C44A 1.383(3)
C43A H43A 0.95
C44A C45A 1.387(3)
C44A H44A 0.95
C45A C46A 1.392(3)
C45A H45A 0.95
C46A H46A 0.95
C51A C56A 1.396(3)
C51A C52A 1.399(3)
C52A C53A 1.387(3)
C53A C54A 1.391(3)
C53A H53A 0.95
C54A C55A 1.382(3)
C54A H54A 0.95
C55A C56A 1.392(3)
C55A H55A 0.95
C56A H56A 0.95
C61A C66A 1.395(3)
C61A C62A 1.398(3)
C62A C63A 1.392(3)
C62A H62A 0.95
C63A C64A 1.383(3)
C63A H63A 0.95
C64A C65A 1.387(3)
C64A H64A 0.95
C65A C66A 1.393(3)
C65A H65A 0.95
C66A H66A 0.95
C71A C72A 1.396(3)
C71A C76A 1.396(3)
C72A C73A 1.392(3)
C72A H72A 0.95
C73A C74A 1.386(3)
C73A H73A 0.95
C74A C75A 1.382(3)
C74A H74A 0.95
C75A C76A 1.392(3)
C75A H75A 0.95
C76A H76A 0.95
C81A C82A 1.391(3)
C81A C86A 1.396(3)
C82A C83A 1.385(3)
C82A H82A 0.95
C83A C84A 1.385(4)
C83A H83A 0.95
C84A C85A 1.376(4)
C84A H84A 0.95
C85A C86A 1.390(3)
C85A H85A 0.95
C86A H86A 0.95
C91A C96A 1.389(3)
C91A C92A 1.400(3)
C92A C93A 1.388(3)
C92A H92A 0.95
C93A C94A 1.385(4)
C93A H93A 0.95
C94A C95A 1.386(4)
C94A H94A 0.95
C95A C96A 1.389(3)
C95A H95A 0.95
C96A H96A 0.95
Cu1B N1B 2.0722(17)
Cu1B N3B 2.1002(17)
Cu1B P1B 2.2455(6)
Cu1B P2B 2.3037(6)
N1B C1B 1.313(3)
N1B N2B 1.389(2)
N2B C7B 1.390(3)
N2B C8B 1.401(3)
N3B C8B 1.282(3)
N3B C11B 1.442(3)
O1B C31B 1.213(3)
O2B C31B 1.337(3)
O2B C32B 1.446(3)
O3B C42B 1.392(3)
O3B C52B 1.399(3)
P1B C61B 1.831(2)
P1B C41B 1.831(2)
P1B C71B 1.833(2)
P2B C91B 1.825(2)
P2B C81B 1.829(2)
P2B C51B 1.836(2)
P3B F5B 1.5756(18)
P3B F2B 1.5785(18)
P3B F6B 1.5848(18)
P3B F1B 1.5890(17)
P3B F4B 1.5918(17)
P3B F3B 1.5977(19)
C1B C2B 1.419(3)
C1B H1B 0.95
C2B C3B 1.400(3)
C2B C7B 1.406(3)
C3B C4B 1.378(3)
C3B H3B 0.95
C4B C5B 1.410(3)
C4B C31B 1.487(3)
C5B C6B 1.374(3)
C5B H5B 0.95
C6B C7B 1.396(3)
C6B H6B 0.95
C8B C9B 1.495(3)
C9B H901 0.98
C9B H902 0.98
C9B H903 0.98
C11B C16B 1.405(3)
C11B C12B 1.408(3)
C12B C13B 1.393(3)
C12B C17B 1.514(3)
C13B C14B 1.385(3)
C13B H13B 0.95
C14B C15B 1.379(3)
C14B H14B 0.95
C15B C16B 1.396(3)
C15B H15B 0.95
C16B C20B 1.525(3)
C17B C19B 1.527(3)
C17B C18B 1.535(3)
C17B H17B 1.0
C18B H18D 0.98
C18B H18E 0.98
C18B H18F 0.98
C19B H19D 0.98
C19B H19E 0.98
C19B H19F 0.98
C20B C21B 1.534(3)
C20B C22B 1.537(3)
C20B H20B 1.0
C21B H21D 0.98
C21B H21E 0.98
C21B H21F 0.98
C22B H22D 0.98
C22B H22E 0.98
C22B H22F 0.98
C32B H32D 0.98
C32B H32E 0.98
C32B H32F 0.98
C41B C46B 1.397(3)
C41B C42B 1.398(3)
C42B C43B 1.386(3)
C43B C44B 1.383(3)
C43B H43B 0.95
C44B C45B 1.386(3)
C44B H44B 0.95
C45B C46B 1.391(3)
C45B H45B 0.95
C46B H46B 0.95
C51B C52B 1.400(3)
C51B C56B 1.401(3)
C52B C53B 1.383(3)
C53B C54B 1.392(3)
C53B H53B 0.95
C54B C55B 1.385(4)
C54B H54B 0.95
C55B C56B 1.386(4)
C55B H55B 0.95
C56B H56B 0.95
C61B C62B 1.390(3)
C61B C66B 1.399(3)
C62B C63B 1.392(3)
C62B H62B 0.95
C63B C64B 1.388(3)
C63B H63B 0.95
C64B C65B 1.390(3)
C64B H64B 0.95
C65B C66B 1.390(3)
C65B H65B 0.95
C66B H66B 0.95
C71B C76B 1.396(3)
C71B C72B 1.397(3)
C72B C73B 1.390(3)
C72B H72B 0.95
C73B C74B 1.388(3)
C73B H73B 0.95
C74B C75B 1.383(3)
C74B H74B 0.95
C75B C76B 1.390(3)
C75B H75B 0.95
C76B H76B 0.95
C81B C82B 1.392(3)
C81B C86B 1.398(3)
C82B C83B 1.390(3)
C82B H82B 0.95
C83B C84B 1.390(4)
C83B H83B 0.95
C84B C85B 1.379(4)
C84B H84B 0.95
C85B C86B 1.391(4)
C85B H85B 0.95
C86B H86B 0.95
C91B C96B 1.382(3)
C91B C92B 1.385(4)
C92B C93B 1.382(4)
C92B H92B 0.95
C93B C94B 1.373(4)
C93B H93B 0.95
C94B C95B 1.373(4)
C94B H94B 0.95
C95B C96B 1.401(4)
C95B H95B 0.95
C96B H96B 0.95
C101 C102 1.387(5)
C101 C106 1.396(4)
C101 C107 1.502(5)
C102 C103 1.367(6)
C102 H102 0.95
C103 C104 1.392(5)
C103 H103 0.95
C104 C105 1.384(5)
C104 H104 0.95
C105 C106 1.377(5)
C105 H105 0.95
C106 H106 0.95
C107 H10A 0.98
C107 H10B 0.98
C107 H10C 0.98
C111 C116 1.387(4)
C111 C112 1.470(5)
C111 C117 1.480(5)
C112 C113 1.339(5)
C112 H112 0.95
C113 C114 1.379(6)
C113 H113 0.95
C114 C115 1.303(5)
C114 H114 0.95
C115 C116 1.436(4)
C115 H115 0.95
C116 H116 0.95
C117 H11A 0.98
C117 H11B 0.98
C117 H11C 0.98
C121 C122 1.375(4)
C121 C126 1.385(4)
C121 C127 1.514(4)
C122 C123 1.376(5)
C122 H122 0.95
C123 C124 1.391(5)
C123 H123 0.95
C124 C125 1.382(5)
C124 H124 0.95
C125 C126 1.385(4)
C125 H125 0.95
C126 H126 0.95
C127 H12A 0.98
C127 H12B 0.98
C127 H12C 0.98

loop_
_geom_torsion_atom_site_label_1
_geom_torsion_atom_site_label_2
_geom_torsion_atom_site_label_3
_geom_torsion_atom_site_label_4
_geom_torsion
C1A N1A N2A C7A 0.8(2)
Cu1A N1A N2A C7A -157.26(13)
C1A N1A N2A C8A 175.04(17)
Cu1A N1A N2A C8A 16.9(2)
N2A N1A C1A C2A -1.5(2)
Cu1A N1A C1A C2A 147.54(17)
N1A C1A C2A C3A -174.7(2)
N1A C1A C2A C7A 1.6(2)
C7A C2A C3A C4A 0.7(3)
C1A C2A C3A C4A 176.6(2)
C2A C3A C4A C5A 2.1(3)
C2A C3A C4A C31A -174.19(19)
C3A C4A C5A C6A -2.9(3)
C31A C4A C5A C6A 173.51(19)
C4A C5A C6A C7A 0.7(3)
N1A N2A C7A C6A 178.7(2)
C8A N2A C7A C6A 5.7(4)
N1A N2A C7A C2A 0.2(2)
C8A N2A C7A C2A -172.9(2)
C5A C6A C7A N2A -176.3(2)
C5A C6A C7A C2A 2.1(3)
C3A C2A C7A N2A 175.88(18)
C1A C2A C7A N2A -1.0(2)
C3A C2A C7A C6A -2.9(3)
C1A C2A C7A C6A -179.77(19)
C11A N3A C8A N2A 173.65(17)
Cu1A N3A C8A N2A -1.6(2)
C11A N3A C8A C9A -6.6(3)
Cu1A N3A C8A C9A 178.07(17)
N1A N2A C8A N3A -10.7(3)
C7A N2A C8A N3A 162.0(2)
N1A N2A C8A C9A 169.59(17)
C7A N2A C8A C9A -17.8(3)
C8A N3A C11A C16A 109.9(2)
Cu1A N3A C11A C16A -75.2(2)
C8A N3A C11A C12A -75.5(3)
Cu1A N3A C11A C12A 99.4(2)
C16A C11A C12A C13A -2.0(3)
N3A C11A C12A C13A -176.47(18)
C16A C11A C12A C17A 176.31(19)
N3A C11A C12A C17A 1.8(3)
C11A C12A C13A C14A 1.1(3)
C17A C12A C13A C14A -177.3(2)
C12A C13A C14A C15A 0.1(3)
C13A C14A C15A C16A -0.4(3)
C14A C15A C16A C11A -0.4(3)
C14A C15A C16A C20A -179.2(2)
C12A C11A C16A C15A 1.7(3)
N3A C11A C16A C15A 176.25(18)
C12A C11A C16A C20A -179.52(19)
N3A C11A C16A C20A -4.9(3)
C13A C12A C17A C18A -63.4(3)
C11A C12A C17A C18A 118.3(2)
C13A C12A C17A C19A 59.2(3)
C11A C12A C17A C19A -119.1(2)
C15A C16A C20A C21A -31.3(3)
C11A C16A C20A C21A 149.9(2)
C15A C16A C20A C22A 93.5(2)
C11A C16A C20A C22A -85.3(2)
C32A O2A C31A O1A -6.8(3)
C32A O2A C31A C4A 171.13(18)
C3A C4A C31A O1A 177.1(2)
C5A C4A C31A O1A 0.8(3)
C3A C4A C31A O2A -0.8(3)
C5A C4A C31A O2A -177.19(18)
C61A P1A C41A C46A -5.2(2)
C71A P1A C41A C46A 103.53(19)
Cu1A P1A C41A C46A -131.45(17)
C61A P1A C41A C42A 167.42(16)
C71A P1A C41A C42A -83.81(17)
Cu1A P1A C41A C42A 41.21(17)
C52A O3A C42A C43A 30.1(3)
C52A O3A C42A C41A -151.55(18)
C46A C41A C42A C43A 2.7(3)
P1A C41A C42A C43A -170.50(16)
C46A C41A C42A O3A -175.61(17)
P1A C41A C42A O3A 11.2(2)
O3A C42A C43A C44A 176.57(18)
C41A C42A C43A C44A -1.6(3)
C42A C43A C44A C45A -0.4(3)
C43A C44A C45A C46A 1.3(3)
C44A C45A C46A C41A -0.2(3)
C42A C41A C46A C45A -1.8(3)
P1A C41A C46A C45A 170.89(17)
C91A P2A C51A C56A 100.59(19)
C81A P2A C51A C56A -6.6(2)
Cu1A P2A C51A C56A -131.06(17)
C91A P2A C51A C52A -85.35(18)
C81A P2A C51A C52A 167.47(17)
Cu1A P2A C51A C52A 43.00(18)
C56A C51A C52A C53A 0.0(3)
P2A C51A C52A C53A -174.45(16)
C56A C51A C52A O3A 172.60(18)
P2A C51A C52A O3A -1.8(3)
C42A O3A C52A C53A -105.3(2)
C42A O3A C52A C51A 81.7(2)
C51A C52A C53A C54A 1.5(3)
O3A C52A C53A C54A -171.21(19)
C52A C53A C54A C55A -1.6(3)
C53A C54A C55A C56A 0.2(3)
C54A C55A C56A C51A 1.3(3)
C52A C51A C56A C55A -1.4(3)
P2A C51A C56A C55A 172.76(18)
C41A P1A C61A C66A -102.42(17)
C71A P1A C61A C66A 148.58(16)
Cu1A P1A C61A C66A 19.67(19)
C41A P1A C61A C62A 81.56(19)
C71A P1A C61A C62A -27.4(2)
Cu1A P1A C61A C62A -156.34(15)
C66A C61A C62A C63A -0.8(3)
P1A C61A C62A C63A 175.18(17)
C61A C62A C63A C64A 0.2(3)
C62A C63A C64A C65A 0.8(3)
C63A C64A C65A C66A -1.2(3)
C64A C65A C66A C61A 0.5(3)
C62A C61A C66A C65A 0.5(3)
P1A C61A C66A C65A -175.72(16)
C41A P1A C71A C72A -24.9(2)
C61A P1A C71A C72A 83.74(19)
Cu1A P1A C71A C72A -146.63(15)
C41A P1A C71A C76A 155.37(16)
C61A P1A C71A C76A -95.94(17)
Cu1A P1A C71A C76A 33.69(18)
C76A C71A C72A C73A 0.1(3)
P1A C71A C72A C73A -179.58(16)
C71A C72A C73A C74A 0.8(3)
C72A C73A C74A C75A -0.8(3)
C73A C74A C75A C76A -0.1(3)
C74A C75A C76A C71A 1.0(3)
C72A C71A C76A C75A -1.0(3)
P1A C71A C76A C75A 178.71(16)
C91A P2A C81A C82A -179.54(18)
C51A P2A C81A C82A -70.9(2)
Cu1A P2A C81A C82A 48.0(2)
C91A P2A C81A C86A 3.8(2)
C51A P2A C81A C86A 112.50(19)
Cu1A P2A C81A C86A -128.64(17)
C86A C81A C82A C83A -2.0(4)
P2A C81A C82A C83A -178.79(19)
C81A C82A C83A C84A 1.0(4)
C82A C83A C84A C85A 0.5(4)
C83A C84A C85A C86A -1.0(4)
C84A C85A C86A C81A -0.1(4)
C82A C81A C86A C85A 1.6(3)
P2A C81A C86A C85A 178.21(18)
C81A P2A C91A C96A -100.95(18)
C51A P2A C91A C96A 151.55(17)
Cu1A P2A C91A C96A 30.04(19)
C81A P2A C91A C92A 75.0(2)
C51A P2A C91A C92A -32.5(2)
Cu1A P2A C91A C92A -154.02(16)
C96A C91A C92A C93A 0.3(3)
P2A C91A C92A C93A -175.57(18)
C91A C92A C93A C94A 0.7(4)
C92A C93A C94A C95A -1.0(4)
C93A C94A C95A C96A 0.2(4)
C92A C91A C96A C95A -1.1(3)
P2A C91A C96A C95A 175.01(18)
C94A C95A C96A C91A 0.8(4)
C1B N1B N2B C7B 0.1(2)
Cu1B N1B N2B C7B 162.43(13)
C1B N1B N2B C8B -178.08(17)
Cu1B N1B N2B C8B -15.7(2)
N2B N1B C1B C2B 0.5(2)
Cu1B N1B C1B C2B -154.34(17)
N1B C1B C2B C3B 177.4(2)
N1B C1B C2B C7B -0.9(2)
C7B C2B C3B C4B -0.7(3)
C1B C2B C3B C4B -178.7(2)
C2B C3B C4B C5B -0.8(3)
C2B C3B C4B C31B 175.93(19)
C3B C4B C5B C6B 1.5(3)
C31B C4B C5B C6B -175.4(2)
C4B C5B C6B C7B -0.5(3)
N1B N2B C7B C6B -179.8(2)
C8B N2B C7B C6B -2.0(4)
N1B N2B C7B C2B -0.6(2)
C8B N2B C7B C2B 177.2(2)
C5B C6B C7B N2B 178.1(2)
C5B C6B C7B C2B -1.0(3)
C3B C2B C7B N2B -177.64(19)
C1B C2B C7B N2B 0.9(2)
C3B C2B C7B C6B 1.7(3)
C1B C2B C7B C6B -179.81(19)
C11B N3B C8B N2B -173.42(17)
Cu1B N3B C8B N2B 3.0(2)
C11B N3B C8B C9B 7.9(3)
Cu1B N3B C8B C9B -175.65(16)
N1B N2B C8B N3B 8.7(3)
C7B N2B C8B N3B -168.9(2)
N1B N2B C8B C9B -172.44(17)
C7B N2B C8B C9B 9.9(3)
C8B N3B C11B C16B 75.9(3)
Cu1B N3B C11B C16B -100.2(2)
C8B N3B C11B C12B -109.3(2)
Cu1B N3B C11B C12B 74.6(2)
C16B C11B C12B C13B -0.7(3)
N3B C11B C12B C13B -175.42(18)
C16B C11B C12B C17B 179.9(2)
N3B C11B C12B C17B 5.2(3)
C11B C12B C13B C14B 0.7(3)
C17B C12B C13B C14B -179.9(2)
C12B C13B C14B C15B -0.5(3)
C13B C14B C15B C16B 0.4(3)
C14B C15B C16B C11B -0.4(3)
C14B C15B C16B C20B 176.9(2)
C12B C11B C16B C15B 0.6(3)
N3B C11B C16B C15B 175.23(19)
C12B C11B C16B C20B -176.56(19)
N3B C11B C16B C20B -1.9(3)
C13B C12B C17B C19B -93.1(2)
C11B C12B C17B C19B 86.2(2)
C13B C12B C17B C18B 31.0(3)
C11B C12B C17B C18B -149.6(2)
C15B C16B C20B C21B -59.6(3)
C11B C16B C20B C21B 117.6(2)
C15B C16B C20B C22B 63.5(3)
C11B C16B C20B C22B -119.4(2)
C32B O2B C31B O1B 5.6(3)
C32B O2B C31B C4B -173.57(18)
C3B C4B C31B O1B -174.5(2)
C5B C4B C31B O1B 2.3(3)
C3B C4B C31B O2B 4.6(3)
C5B C4B C31B O2B -178.51(18)
C61B P1B C41B C46B -97.8(2)
C71B P1B C41B C46B 10.0(2)
Cu1B P1B C41B C46B 134.96(17)
C61B P1B C41B C42B 87.29(18)
C71B P1B C41B C42B -164.91(17)
Cu1B P1B C41B C42B -39.91(18)
C52B O3B C42B C43B -32.7(3)
C52B O3B C42B C41B 148.79(19)
C46B C41B C42B C43B -1.7(3)
P1B C41B C42B C43B 173.52(17)
C46B C41B C42B O3B 176.76(18)
P1B C41B C42B O3B -8.0(3)
O3B C42B C43B C44B -177.2(2)
C41B C42B C43B C44B 1.1(3)
C42B C43B C44B C45B 0.5(3)
C43B C44B C45B C46B -1.5(4)
C44B C45B C46B C41B 0.9(4)
C42B C41B C46B C45B 0.7(3)
P1B C41B C46B C45B -174.26(18)
C91B P2B C51B C52B 84.00(19)
C81B P2B C51B C52B -166.93(18)
Cu1B P2B C51B C52B -39.77(19)
C91B P2B C51B C56B -103.3(2)
C81B P2B C51B C56B 5.8(2)
Cu1B P2B C51B C56B 132.98(18)
C42B O3B C52B C53B 103.5(2)
C42B O3B C52B C51B -82.4(2)
C56B C51B C52B C53B -0.3(3)
P2B C51B C52B C53B 172.87(18)
C56B C51B C52B O3B -174.17(19)
P2B C51B C52B O3B -1.0(3)
O3B C52B C53B C54B 173.1(2)
C51B C52B C53B C54B -0.9(3)
C52B C53B C54B C55B 1.3(4)
C53B C54B C55B C56B -0.6(4)
C54B C55B C56B C51B -0.6(4)
C52B C51B C56B C55B 1.0(4)
P2B C51B C56B C55B -171.9(2)
C41B P1B C61B C62B -153.48(17)
C71B P1B C61B C62B 98.14(17)
Cu1B P1B C61B C62B -30.56(19)
C41B P1B C61B C66B 27.1(2)
C71B P1B C61B C66B -81.26(19)
Cu1B P1B C61B C66B 150.03(15)
C66B C61B C62B C63B 0.8(3)
P1B C61B C62B C63B -178.63(16)
C61B C62B C63B C64B -1.3(3)
C62B C63B C64B C65B 0.9(3)
C63B C64B C65B C66B 0.0(3)
C64B C65B C66B C61B -0.5(3)
C62B C61B C66B C65B 0.1(3)
P1B C61B C66B C65B 179.55(16)
C61B P1B C71B C76B -148.16(17)
C41B P1B C71B C76B 103.79(17)
Cu1B P1B C71B C76B -18.21(19)
C61B P1B C71B C72B 30.2(2)
C41B P1B C71B C72B -77.84(19)
Cu1B P1B C71B C72B 160.17(15)
C76B C71B C72B C73B -0.1(3)
P1B C71B C72B C73B -178.41(16)
C71B C72B C73B C74B -0.7(3)
C72B C73B C74B C75B 0.8(3)
C73B C74B C75B C76B -0.2(3)
C74B C75B C76B C71B -0.6(3)
C72B C71B C76B C75B 0.7(3)
P1B C71B C76B C75B 179.15(17)
C91B P2B C81B C82B -170.05(19)
C51B P2B C81B C82B 79.6(2)
Cu1B P2B C81B C82B -41.2(2)
C91B P2B C81B C86B 6.8(2)
C51B P2B C81B C86B -103.5(2)
Cu1B P2B C81B C86B 135.65(18)
C86B C81B C82B C83B 0.2(4)
P2B C81B C82B C83B 177.20(19)
C81B C82B C83B C84B -0.8(4)
C82B C83B C84B C85B 0.8(4)
C83B C84B C85B C86B -0.2(4)
C84B C85B C86B C81B -0.4(4)
C82B C81B C86B C85B 0.4(4)
P2B C81B C86B C85B -176.4(2)
C81B P2B C91B C96B -91.4(2)
C51B P2B C91B C96B 17.1(2)
Cu1B P2B C91B C96B 137.4(2)
C81B P2B C91B C92B 92.2(2)
C51B P2B C91B C92B -159.29(19)
Cu1B P2B C91B C92B -39.1(2)
C96B C91B C92B C93B 0.7(4)
P2B C91B C92B C93B 177.5(2)
C91B C92B C93B C94B -2.1(5)
C92B C93B C94B C95B 2.4(5)
C93B C94B C95B C96B -1.3(5)
C92B C91B C96B C95B 0.4(4)
P2B C91B C96B C95B -176.0(2)
C94B C95B C96B C91B -0.1(4)
C106 C101 C102 C103 0.2(5)
C107 C101 C102 C103 178.4(3)
C101 C102 C103 C104 0.1(5)
C102 C103 C104 C105 -0.2(5)
C103 C104 C105 C106 0.1(5)
C104 C105 C106 C101 0.2(4)
C102 C101 C106 C105 -0.3(4)
C107 C101 C106 C105 -178.6(3)
C116 C111 C112 C113 2.4(5)
C117 C111 C112 C113 -178.1(3)
C111 C112 C113 C114 -0.9(6)
C112 C113 C114 C115 -1.8(6)
C113 C114 C115 C116 2.8(5)
C112 C111 C116 C115 -1.4(4)
C117 C111 C116 C115 179.1(3)
C114 C115 C116 C111 -1.2(5)
C126 C121 C122 C123 2.6(4)
C127 C121 C122 C123 -175.9(3)
C121 C122 C123 C124 -1.2(4)
C122 C123 C124 C125 -0.7(4)
C123 C124 C125 C126 1.1(4)
C122 C121 C126 C125 -2.1(4)
C127 C121 C126 C125 176.4(2)
C124 C125 C126 C121 0.3(4)
